data_7236576
loop_
_publ_author_name
'Zhao-Karger, Zhirong'
'Gil Bardaji, Maria Elisa'
'Fuhr, Olaf'
'Fichtner, Maximilian'

_publ_section_title
;
 A new class of non-corrosive, highly efficient electrolytes for
 rechargeable magnesium batteries
;
_journal_issue 22
_journal_name_full 'Journal of Materials Chemistry A'
_journal_page_first 10815
_journal_paper_doi 10.1039/C7TA02237A
_journal_volume 5
_journal_year 2017
_chemical_formula_moiety 'C12 H30 Mg O6, 2(C12 H4 B F24 O4)'
_chemical_formula_sum 'C36 H38 B2 F48 Mg O14'
_chemical_formula_weight 1652.59
_space_group_crystal_system monoclinic
_space_group_IT_number 15
_space_group_name_Hall '-C 2yc'
_space_group_name_H-M_alt 'C 1 2/c 1'
_atom_sites_solution_hydrogens geom
_atom_sites_solution_primary direct
_audit_creation_date 2017-01-12
_audit_creation_method
;
Olex2 1.2
(compiled 2016.11.30 svn.r3356 for OlexSys, GUI svn.r5269)
;
_audit_update_record
;
2017-03-12 deposited with the CCDC.
2017-04-07 downloaded from the CCDC.
;
_cell_angle_alpha 90
_cell_angle_beta 106.575(4)
_cell_angle_gamma 90
_cell_formula_units_Z 20
_cell_length_a 22.0442(11)
_cell_length_b 66.069(3)
_cell_length_c 22.1563(11)
_cell_measurement_reflns_used 31556
_cell_measurement_temperature 130.15
_cell_measurement_theta_max 60.60
_cell_measurement_theta_min 2.20
_cell_volume 30928(3)
_computing_molecular_graphics 'Olex2 (Dolomanov et al., 2009)'
_computing_publication_material 'Olex2 (Dolomanov et al., 2009)'
_computing_structure_refinement 'ShelXL (Sheldrick, 2015)'
_computing_structure_solution 'ShelXS (Sheldrick, 2008)'
_diffrn_ambient_temperature 130.15
_diffrn_detector Pilatus300K
_diffrn_detector_area_resol_mean 5.81
_diffrn_detector_type DECTRIS
_diffrn_measured_fraction_theta_full 0.652
_diffrn_measured_fraction_theta_max 0.936
_diffrn_measurement_device '4-circle goniometer'
_diffrn_measurement_device_type 'Stoe StadiVari'
_diffrn_measurement_method 'rotation method'
_diffrn_radiation_collimation '2.5 mm diameter, monocapillary'
_diffrn_radiation_monochromator 'secondary plane graphite'
_diffrn_radiation_polarisn_norm 0
_diffrn_radiation_probe x-ray
_diffrn_radiation_type 'Cu K\a'
_diffrn_radiation_wavelength 1.54186
_diffrn_reflns_av_R_equivalents 0.0387
_diffrn_reflns_av_unetI/netI 0.0507
_diffrn_reflns_Laue_measured_fraction_full 0.652
_diffrn_reflns_Laue_measured_fraction_max 0.936
_diffrn_reflns_limit_h_max 23
_diffrn_reflns_limit_h_min -11
_diffrn_reflns_limit_k_max 67
_diffrn_reflns_limit_k_min -70
_diffrn_reflns_limit_l_max 23
_diffrn_reflns_limit_l_min -22
_diffrn_reflns_number 36942
_diffrn_reflns_point_group_measured_fraction_full 0.652
_diffrn_reflns_point_group_measured_fraction_max 0.936
_diffrn_reflns_theta_full 67.686
_diffrn_reflns_theta_max 55.097
_diffrn_reflns_theta_min 2.195
_diffrn_source 'Cu Genix 3D'
_diffrn_source_current 1.000
_diffrn_source_power 0.050
_diffrn_source_target Cu
_diffrn_source_type 'microfocus sealed X-ray tube'
_diffrn_source_voltage 50
_exptl_absorpt_coefficient_mu 2.141
_exptl_absorpt_correction_T_max 0.8382
_exptl_absorpt_correction_T_min 0.6407
_exptl_absorpt_correction_type integration
_exptl_crystal_colour colourless
_exptl_crystal_colour_primary colourless
_exptl_crystal_density_diffrn 1.775
_exptl_crystal_description block
_exptl_crystal_F_000 16400
_exptl_crystal_size_max 0.15
_exptl_crystal_size_mid 0.13
_exptl_crystal_size_min 0.12
_refine_diff_density_max 1.220
_refine_diff_density_min -0.753
_refine_diff_density_rms 0.094
_refine_ls_extinction_method none
_refine_ls_goodness_of_fit_ref 1.111
_refine_ls_hydrogen_treatment constr
_refine_ls_matrix_type full
_refine_ls_number_parameters 2130
_refine_ls_number_reflns 18274
_refine_ls_number_restraints 55
_refine_ls_restrained_S_all 1.113
_refine_ls_R_factor_all 0.1321
_refine_ls_R_factor_gt 0.1032
_refine_ls_shift/su_max 0.000
_refine_ls_shift/su_mean 0.000
_refine_ls_structure_factor_coef Fsqd
_refine_ls_weighting_details 'w=1/[\s^2^(Fo^2^)+(0.0297P)^2^+760.9955P] where P=(Fo^2^+2Fc^2^)/3'
_refine_ls_weighting_scheme calc
_refine_ls_wR_factor_gt 0.2149
_refine_ls_wR_factor_ref 0.2278
_reflns_Friedel_coverage 0.000
_reflns_number_gt 13195
_reflns_number_total 18274
_reflns_threshold_expression 'I > 2\s(I)'
_cod_data_source_file c7ta02237a2.cif
_cod_data_source_block mgb-hfip-1a
_cod_database_code 7236576
_shelxl_version_number 2013-4
_shelx_space_group_comment
;
The symmetry employed for this shelxl refinement is uniquely defined
by the following loop, which should always be used as a source of
symmetry information in preference to the above space-group names.
They are only intended as comments.
;
_olex2_refinement_description
;
1. Fixed Uiso
 At 1.2 times of:
  All C(H) groups, All C(H,H) groups
 At 1.5 times of:
  All C(H,H,H) groups
2. Restrained distances
 O20-C39 = O20-C40 = O21-C41 = O21-C42 = O19-C38 = O19-C37 = O18-C36 = O18-C35
 1.43 with sigma of 0.02
 O17-C34 = O17-C33 = O16-C32 = O16-C31
 1.43 with sigma of 0.02
 C36-C37 = C41-C40 = C32-C33
 1.54 with sigma of 0.02
 C53-C52 = C49-C48 = C44-C45
 1.54 with sigma of 0.02
 O23-C46 = O23-C45 = O22-C44 = O22-C43 = O24-C47 = O24-C48 = O25-C49 = O25-C50
 1.43 with sigma of 0.02
 O27-C54 = O27-C53 = O26-C52 = O26-C51
 1.43 with sigma of 0.02
 C21-C20 = C24-C25 = C29-C28
 1.54 with sigma of 0.02
 O15-C30 = O14-C28 = O15-C29 = O10-C19 = O10-C20 = O11-C21 = O11-C22 = O12-C23
 1.43 with sigma of 0.02
 O12-C24 = O13-C25 = O13-C26
 1.43 with sigma of 0.02
 C16-C17 = C8-C9 = C13-C12
 1.54 with sigma of 0.02
 O8-C15 = O9-C18 = O5-C10 = O6-C11 = O7-C14 = O14-C27
 1.43 with sigma of 0.02
 C16-C15
 2.5 with sigma of 0.02
 O4-C7
 1.43 with sigma of 0.02
3. Uiso/Uaniso restraints and constraints
Uiso(O20) = Uiso(O16) = Uiso(O17) = Uiso(O19) = Uiso(O21) = Uiso(O18)
Uiso(C38) = Uiso(C35) = Uiso(C42) = Uiso(C39) = Uiso(C34) = Uiso(C31)
Uiso(C36) = Uiso(C37) = Uiso(C33) = Uiso(C32) = Uiso(C40) = Uiso(C41)
Uiso(C47) = Uiso(C51) = Uiso(C46) = Uiso(C54) = Uiso(C43) = Uiso(C50)
Uiso(C48) = Uiso(C49) = Uiso(C44) = Uiso(C45) = Uiso(C52) = Uiso(C53)
Uiso(O24) = Uiso(O22) = Uiso(O25) = Uiso(O27) = Uiso(O26) = Uiso(O23)
Uiso(O10) = Uiso(O11) = Uiso(O12) = Uiso(O13) = Uiso(O14) = Uiso(O15)
Uiso(C28) = Uiso(C29) = Uiso(C25) = Uiso(C24) = Uiso(C21) = Uiso(C20)
Uiso(C30) = Uiso(C27) = Uiso(C19) = Uiso(C22) = Uiso(C23) = Uiso(C26)
Uiso(O6) = Uiso(O5) = Uiso(O8) = Uiso(O7) = Uiso(O9) = Uiso(O4)
Uiso(C13) = Uiso(C12) = Uiso(C8) = Uiso(C9) = Uiso(C17) = Uiso(C16)
Uiso(C14) = Uiso(C11) = Uiso(C7) = Uiso(C10) = Uiso(C18) = Uiso(C15)
4. Others
 Fixed Sof: O4(0.5) O5(0.5) O6(0.5) O7(0.5) O8(0.5) O9(0.5) C7(0.5) H7A(0.5)
 H7B(0.5) H7C(0.5) C8(0.5) H8A(0.5) H8B(0.5) C9(0.5) H9A(0.5) H9B(0.5) C10(0.5)
 H10A(0.5) H10B(0.5) H10C(0.5) C11(0.5) H11A(0.5) H11B(0.5) H11C(0.5) C12(0.5)
 H12A(0.5) H12B(0.5) C13(0.5) H13A(0.5) H13B(0.5) C14(0.5) H14A(0.5) H14B(0.5)
 H14C(0.5) C15(0.5) H15A(0.5) H15B(0.5) H15C(0.5) C16(0.5) H16A(0.5) H16B(0.5)
 C17(0.5) H17A(0.5) H17B(0.5) C18(0.5) H18A(0.5) H18B(0.5) H18C(0.5) O10(0.5)
 O11(0.5) O12(0.5) O13(0.5) O14(0.5) O15(0.5) C19(0.5) H19A(0.5) H19B(0.5)
 H19C(0.5) C20(0.5) H20A(0.5) H20B(0.5) C21(0.5) H21A(0.5) H21B(0.5) C22(0.5)
 H22A(0.5) H22B(0.5) H22C(0.5) C23(0.5) H23A(0.5) H23B(0.5) H23C(0.5) C24(0.5)
 H24A(0.5) H24B(0.5) C25(0.5) H25A(0.5) H25B(0.5) C26(0.5) H26A(0.5) H26B(0.5)
 H26C(0.5) C27(0.5) H27A(0.5) H27B(0.5) H27C(0.5) C28(0.5) H28A(0.5) H28B(0.5)
 C29(0.5) H29A(0.5) H29B(0.5) C30(0.5) H30A(0.5) H30B(0.5) H30C(0.5) O16(0.5)
 O17(0.5) O18(0.5) O19(0.5) O20(0.5) O21(0.5) C31(0.5) H31A(0.5) H31B(0.5)
 H31C(0.5) C32(0.5) H32A(0.5) H32B(0.5) C33(0.5) H33A(0.5) H33B(0.5) C34(0.5)
 H34A(0.5) H34B(0.5) H34C(0.5) C35(0.5) H35A(0.5) H35B(0.5) H35C(0.5) C36(0.5)
 H36A(0.5) H36B(0.5) C37(0.5) H37A(0.5) H37B(0.5) C38(0.5) H38A(0.5) H38B(0.5)
 H38C(0.5) C39(0.5) H39A(0.5) H39B(0.5) H39C(0.5) C40(0.5) H40A(0.5) H40B(0.5)
 C41(0.5) H41A(0.5) H41B(0.5) C42(0.5) H42A(0.5) H42B(0.5) H42C(0.5) O22(0.5)
 O23(0.5) O24(0.5) O25(0.5) O26(0.5) O27(0.5) C43(0.5) H43A(0.5) H43B(0.5)
 H43C(0.5) C44(0.5) H44A(0.5) H44B(0.5) C45(0.5) H45A(0.5) H45B(0.5) C46(0.5)
 H46A(0.5) H46B(0.5) H46C(0.5) C47(0.5) H47A(0.5) H47B(0.5) H47C(0.5) C48(0.5)
 H48A(0.5) H48B(0.5) C49(0.5) H49A(0.5) H49B(0.5) C50(0.5) H50A(0.5) H50B(0.5)
 H50C(0.5) C51(0.5) H51A(0.5) H51B(0.5) H51C(0.5) C52(0.5) H52A(0.5) H52B(0.5)
 C53(0.5) H53A(0.5) H53B(0.5) C54(0.5) H54A(0.5) H54B(0.5) H54C(0.5) F73A(0.5)
 F74A(0.5) F75A(0.5) F76A(0.5) F77A(0.5) F78A(0.5) F79A(0.5) F80A(0.5)
 F81A(0.5) F82A(0.5) F83A(0.5) F84A(0.5) C91A(0.5) H91A(0.5) C92A(0.5)
 C93A(0.5) C94A(0.5) H94A(0.5) C95A(0.5) C96A(0.5) F25A(0.5) F26A(0.5)
 F27A(0.5) F28A(0.5) F29A(0.5) F30A(0.5) C67A(0.5) H67A(0.5) C68A(0.5)
 C69A(0.5) F49A(0.5) F50A(0.5) F51A(0.5) F52A(0.5) F53A(0.5) F54A(0.5)
 F61A(0.5) F62A(0.5) F63A(0.5) F64A(0.5) F65A(0.5) F66A(0.5) C79A(0.5)
 H79A(0.5) C80A(0.5) C81A(0.5) H85(0.5) H85A(0.5) C86A(0.5) C87A(0.5) C109(0.5)
 H109(0.5) C110(0.5) C111(0.5) F109(0.5) F110(0.5) F111(0.5) F112(0.5)
 F113(0.5) F114(0.5) C91B(0.5) H91B(0.5) F76B(0.5) F77B(0.5) C93B(0.5)
 F78B(0.5) F73B(0.5) F75B(0.5) C92B(0.5) F74B(0.5) F83B(0.5) F82B(0.5)
 C96B(0.5) C94B(0.5) H94B(0.5) F79B(0.5) F81B(0.5) F80B(0.5) C95B(0.5)
 F84B(0.5) F54B(0.5) F50B(0.5) F49B(0.5) F53B(0.5) F52B(0.5) F51B(0.5)
 C79B(0.5) H79B(0.5) C80B(0.5) C81B(0.5) F66B(0.5) F64B(0.5) F65B(0.5)
 C87B(0.5) F62B(0.5) F63B(0.5) F61B(0.5) C86B(0.5) F25B(0.5) F30B(0.5)
 F26B(0.5) F28B(0.5) F29B(0.5) F27B(0.5) C67B(0.5) H67B(0.5) C69B(0.5)
 C68B(0.5) F13B(0.5) F09B(0.5) F14B(0.5) F10B(0.5) F11B(0.5) C11B(0.5)
 C10B(0.5) F12B(0.5) C09B(0.5) H09B(0.5)
5.a Ternary CH refined with riding coordinates:
 C55(H55), C58(H58), C61(H61), C64(H64), C91A(H91A), C94A(H94A), C97(H97),
 C100(H100), C67A(H67A), C70(H70), C73(H73), C76(H76), C79A(H79A), C82(H82),
 C85(H85), C85(H85A), C88(H88), C103(H103), C106(H106), C109(H109), C112(H112),
 C91B(H91B), C94B(H94B), C79B(H79B), C67B(H67B), C09B(H09B)
5.b Secondary CH2 refined with riding coordinates:
 C2(H2A,H2B), C4(H4A,H4B), C6(H6A,H6B), C8(H8A,H8B), C9(H9A,H9B), C12(H12A,
 H12B), C13(H13A,H13B), C16(H16A,H16B), C17(H17A,H17B), C20(H20A,H20B),
 C21(H21A,H21B), C24(H24A,H24B), C25(H25A,H25B), C28(H28A,H28B), C29(H29A,H29B),
  C32(H32A,H32B), C33(H33A,H33B), C36(H36A,H36B), C37(H37A,H37B), C40(H40A,
 H40B), C41(H41A,H41B), C44(H44A,H44B), C45(H45A,H45B), C48(H48A,H48B),
 C49(H49A,H49B), C52(H52A,H52B), C53(H53A,H53B)
5.c Me refined with riding coordinates:
 C7(H7A,H7B,H7C), C10(H10A,H10B,H10C), C11(H11A,H11B,H11C), C14(H14A,H14B,
 H14C), C15(H15A,H15B,H15C), C18(H18A,H18B,H18C), C19(H19A,H19B,H19C), C22(H22A,
 H22B,H22C), C23(H23A,H23B,H23C), C26(H26A,H26B,H26C), C27(H27A,H27B,H27C),
 C30(H30A,H30B,H30C), C31(H31A,H31B,H31C), C34(H34A,H34B,H34C), C35(H35A,H35B,
 H35C), C38(H38A,H38B,H38C), C39(H39A,H39B,H39C), C42(H42A,H42B,H42C), C43(H43A,
 H43B,H43C), C46(H46A,H46B,H46C), C47(H47A,H47B,H47C), C50(H50A,H50B,H50C),
 C51(H51A,H51B,H51C), C54(H54A,H54B,H54C)
5.d Idealised Me refined as rotating group:
 C1(H1A,H1B,H1C), C3(H3A,H3B,H3C), C5(H5A,H5B,H5C)
;
_olex2_submission_special_instructions 'No special instructions were received'

loop_
_space_group_symop_operation_xyz
'x, y, z'
'-x, y, -z+1/2'
'x+1/2, y+1/2, z'
'-x+1/2, y+1/2, -z+1/2'
'-x, -y, -z'
'x, -y, z-1/2'
'-x+1/2, -y+1/2, -z'
'x+1/2, -y+1/2, z-1/2'

loop_
_atom_site_label
_atom_site_type_symbol
_atom_site_fract_x
_atom_site_fract_y
_atom_site_fract_z
_atom_site_U_iso_or_equiv
_atom_site_adp_type
_atom_site_occupancy
_atom_site_site_symmetry_order
_atom_site_calc_flag
_atom_site_refinement_flags_posn
_atom_site_refinement_flags_adp
_atom_site_refinement_flags_occupancy
_atom_site_disorder_assembly
_atom_site_disorder_group
Mg1 Mg 0.0000 0.25216(6) 0.7500 0.0212(9) Uani 1 2 d S T P . .
O1 O -0.0582(3) 0.27646(9) 0.7154(3) 0.0293(15) Uani 1 1 d . . . . .
O2 O 0.0257(3) 0.24888(9) 0.6677(3) 0.0317(15) Uani 1 1 d . . . . .
O3 O -0.0733(3) 0.23149(10) 0.7233(3) 0.0418(18) Uani 1 1 d . . . . .
C1 C -0.1274(5) 0.27644(18) 0.6926(5) 0.050(3) Uani 1 1 d . . . . .
H1A H -0.1421 0.2634 0.6723 0.076 Uiso 1 1 calc GR . . . .
H1B H -0.1416 0.2874 0.6621 0.076 Uiso 1 1 calc GR . . . .
H1C H -0.1449 0.2784 0.7282 0.076 Uiso 1 1 calc GR . . . .
C2 C -0.0355(5) 0.29548(14) 0.7439(5) 0.038(2) Uani 1 1 d . . . . .
H2A H -0.0465 0.2971 0.7840 0.045 Uiso 1 1 calc R . . . .
H2B H -0.0547 0.3068 0.7155 0.045 Uiso 1 1 calc R . . . .
C3 C 0.0129(5) 0.26202(15) 0.6138(4) 0.039(3) Uani 1 1 d . . . . .
H3A H -0.0219 0.2712 0.6144 0.058 Uiso 1 1 calc GR . . . .
H3B H 0.0009 0.2539 0.5753 0.058 Uiso 1 1 calc GR . . . .
H3C H 0.0508 0.2699 0.6151 0.058 Uiso 1 1 calc GR . . . .
C4 C 0.0833(5) 0.23751(17) 0.6744(5) 0.051(3) Uani 1 1 d . . . . .
H4A H 0.1203 0.2467 0.6863 0.061 Uiso 1 1 calc R . . . .
H4B H 0.0822 0.2309 0.6341 0.061 Uiso 1 1 calc R . . . .
C5 C -0.0958(6) 0.22030(19) 0.6652(6) 0.064(4) Uani 1 1 d . . . . .
H5A H -0.0832 0.2273 0.6317 0.096 Uiso 1 1 calc GR . . . .
H5B H -0.1421 0.2193 0.6537 0.096 Uiso 1 1 calc GR . . . .
H5C H -0.0775 0.2067 0.6707 0.096 Uiso 1 1 calc GR . . . .
C6 C -0.0886(6) 0.22208(17) 0.7762(5) 0.059(3) Uani 1 1 d . . . . .
H6A H -0.0590 0.2108 0.7927 0.070 Uiso 1 1 calc R . . . .
H6B H -0.1322 0.2166 0.7626 0.070 Uiso 1 1 calc R . . . .
Mg2 Mg 0.0000 0.05014(6) 0.7500 0.0194(9) Uani 1 2 d S T P . .
O4 O -0.0942(6) 0.04362(18) 0.7318(6) 0.0253(13) Uiso 0.5 1 d D . . A -1
O5 O 0.0022(6) 0.01929(14) 0.7655(4) 0.0253(13) Uiso 0.5 1 d D . . A -1
O6 O 0.0173(6) 0.05707(18) 0.8445(5) 0.0253(13) Uiso 0.5 1 d D . . A -1
O7 O 0.0140(5) 0.08103(14) 0.7512(7) 0.0253(13) Uiso 0.5 1 d D . . A -1
O8 O 0.0963(6) 0.05039(18) 0.7540(5) 0.0253(13) Uiso 0.5 1 d D . . A -1
O9 O -0.0013(5) 0.04920(19) 0.6553(5) 0.0253(13) Uiso 0.5 1 d D . . A -1
C7 C -0.1441(8) 0.0579(3) 0.7325(10) 0.037(2) Uiso 0.5 1 d D . . A -1
H7A H -0.1353 0.0710 0.7156 0.056 Uiso 0.5 1 calc R . . A -1
H7B H -0.1459 0.0598 0.7758 0.056 Uiso 0.5 1 calc R . . A -1
H7C H -0.1848 0.0527 0.7065 0.056 Uiso 0.5 1 calc R . . A -1
C8 C -0.1072(9) 0.0245(3) 0.7566(10) 0.037(2) Uiso 0.5 1 d D . . A -1
H8A H -0.1510 0.0201 0.7353 0.045 Uiso 0.5 1 calc R . . A -1
H8B H -0.1021 0.0256 0.8023 0.045 Uiso 0.5 1 calc R . . A -1
C9 C -0.0599(10) 0.0095(3) 0.7444(11) 0.037(2) Uiso 0.5 1 d D . . A -1
H9A H -0.0601 -0.0032 0.7681 0.045 Uiso 0.5 1 calc R . . A -1
H9B H -0.0705 0.0062 0.6989 0.045 Uiso 0.5 1 calc R . . A -1
C10 C 0.0533(9) 0.0055(3) 0.7706(10) 0.037(2) Uiso 0.5 1 d D . . A -1
H10A H 0.0936 0.0127 0.7848 0.056 Uiso 0.5 1 calc R . . A -1
H10B H 0.0494 -0.0007 0.7294 0.056 Uiso 0.5 1 calc R . . A -1
H10C H 0.0519 -0.0052 0.8011 0.056 Uiso 0.5 1 calc R . . A -1
C11 C 0.0153(11) 0.0429(3) 0.8933(9) 0.037(2) Uiso 0.5 1 d D . . A -1
H11A H 0.0321 0.0298 0.8846 0.056 Uiso 0.5 1 calc R . . A -1
H11B H -0.0285 0.0412 0.8944 0.056 Uiso 0.5 1 calc R . . A -1
H11C H 0.0411 0.0480 0.9341 0.056 Uiso 0.5 1 calc R . . A -1
C12 C -0.0068(10) 0.0762(3) 0.8558(9) 0.037(2) Uiso 0.5 1 d D . . A -1
H12A H 0.0133 0.0805 0.8998 0.045 Uiso 0.5 1 calc R . . A -1
H12B H -0.0531 0.0753 0.8492 0.045 Uiso 0.5 1 calc R . . A -1
C13 C 0.0078(14) 0.0915(4) 0.8102(10) 0.037(2) Uiso 0.5 1 d D . . A -1
H13A H -0.0264 0.1017 0.7986 0.045 Uiso 0.5 1 calc R . . A -1
H13B H 0.0478 0.0986 0.8312 0.045 Uiso 0.5 1 calc R . . A -1
C14 C -0.0163(13) 0.0943(4) 0.6993(9) 0.037(2) Uiso 0.5 1 d D . . A -1
H14A H -0.0136 0.0882 0.6597 0.056 Uiso 0.5 1 calc R . . A -1
H14B H 0.0051 0.1074 0.7052 0.056 Uiso 0.5 1 calc R . . A -1
H14C H -0.0608 0.0961 0.6977 0.056 Uiso 0.5 1 calc R . . A -1
C15 C 0.1476(8) 0.0561(3) 0.8097(7) 0.037(2) Uiso 0.5 1 d D . . A -1
H15A H 0.1363 0.0522 0.8478 0.056 Uiso 0.5 1 calc R . . A -1
H15B H 0.1540 0.0708 0.8097 0.056 Uiso 0.5 1 calc R . . A -1
H15C H 0.1866 0.0492 0.8088 0.056 Uiso 0.5 1 calc R . . A -1
C16 C 0.1087(9) 0.0557(3) 0.6942(7) 0.037(2) Uiso 0.5 1 d D . . A -1
H16A H 0.1516 0.0513 0.6942 0.045 Uiso 0.5 1 calc R . . A -1
H16B H 0.1050 0.0704 0.6869 0.045 Uiso 0.5 1 calc R . . A -1
C17 C 0.0586(8) 0.0444(3) 0.6446(9) 0.037(2) Uiso 0.5 1 d D . . A -1
H17A H 0.0589 0.0488 0.6019 0.045 Uiso 0.5 1 calc R . . A -1
H17B H 0.0664 0.0297 0.6483 0.045 Uiso 0.5 1 calc R . . A -1
C18 C -0.0543(9) 0.0438(3) 0.6023(8) 0.037(2) Uiso 0.5 1 d D . . A -1
H18A H -0.0939 0.0473 0.6116 0.056 Uiso 0.5 1 calc R . . A -1
H18B H -0.0534 0.0292 0.5944 0.056 Uiso 0.5 1 calc R . . A -1
H18C H -0.0515 0.0513 0.5649 0.056 Uiso 0.5 1 calc R . . A -1
Mg3 Mg 0.0000 0.15146(6) 0.2500 0.0222(9) Uani 1 2 d S T P . .
O10 O -0.0035(10) 0.1281(3) 0.3078(10) 0.096(3) Uiso 0.5 1 d D . . B -1
O11 O 0.0880(11) 0.1476(3) 0.3145(10) 0.096(3) Uiso 0.5 1 d D . . B -1
O12 O 0.0382(11) 0.1313(3) 0.1986(11) 0.096(3) Uiso 0.5 1 d D . . B -1
O13 O 0.0329(10) 0.1712(3) 0.1849(11) 0.096(3) Uiso 0.5 1 d D . . B -1
O14 O -0.0728(11) 0.1564(3) 0.1734(11) 0.096(3) Uiso 0.5 1 d D . . B -1
O15 O -0.0518(10) 0.1721(3) 0.2797(10) 0.096(3) Uiso 0.5 1 d D . . B -1
C19 C -0.0714(11) 0.1217(5) 0.3034(15) 0.089(4) Uiso 0.5 1 d D . . B -1
H19A H -0.0986 0.1241 0.2605 0.133 Uiso 0.5 1 calc R . . B -1
H19B H -0.0870 0.1296 0.3332 0.133 Uiso 0.5 1 calc R . . B -1
H19C H -0.0721 0.1073 0.3136 0.133 Uiso 0.5 1 calc R . . B -1
C20 C 0.0465(12) 0.1262(5) 0.3661(13) 0.092(4) Uiso 0.5 1 d D . . B -1
H20A H 0.0591 0.1118 0.3706 0.110 Uiso 0.5 1 calc R . . B -1
H20B H 0.0277 0.1293 0.4006 0.110 Uiso 0.5 1 calc R . . B -1
C21 C 0.1064(14) 0.1385(5) 0.3779(13) 0.092(4) Uiso 0.5 1 d D . . B -1
H21A H 0.1110 0.1486 0.4119 0.110 Uiso 0.5 1 calc R . . B -1
H21B H 0.1449 0.1300 0.3860 0.110 Uiso 0.5 1 calc R . . B -1
C22 C 0.1365(14) 0.1636(4) 0.3215(15) 0.089(4) Uiso 0.5 1 d D . . B -1
H22A H 0.1294 0.1709 0.2817 0.133 Uiso 0.5 1 calc R . . B -1
H22B H 0.1787 0.1574 0.3328 0.133 Uiso 0.5 1 calc R . . B -1
H22C H 0.1337 0.1730 0.3547 0.133 Uiso 0.5 1 calc R . . B -1
C23 C 0.0517(15) 0.1104(4) 0.2176(15) 0.089(4) Uiso 0.5 1 d D . . B -1
H23A H 0.0137 0.1041 0.2241 0.133 Uiso 0.5 1 calc R . . B -1
H23B H 0.0861 0.1099 0.2570 0.133 Uiso 0.5 1 calc R . . B -1
H23C H 0.0642 0.1031 0.1847 0.133 Uiso 0.5 1 calc R . . B -1
C24 C 0.0896(12) 0.1423(4) 0.1875(14) 0.092(4) Uiso 0.5 1 d D . . B -1
H24A H 0.1148 0.1336 0.1675 0.110 Uiso 0.5 1 calc R . . B -1
H24B H 0.1177 0.1477 0.2275 0.110 Uiso 0.5 1 calc R . . B -1
C25 C 0.0591(15) 0.1596(4) 0.1438(13) 0.092(4) Uiso 0.5 1 d D . . B -1
H25A H 0.0908 0.1674 0.1296 0.110 Uiso 0.5 1 calc R . . B -1
H25B H 0.0258 0.1546 0.1066 0.110 Uiso 0.5 1 calc R . . B -1
C26 C -0.0199(13) 0.1858(4) 0.1646(15) 0.089(4) Uiso 0.5 1 d D . . B -1
H26A H -0.0288 0.1917 0.2017 0.133 Uiso 0.5 1 calc R . . B -1
H26B H -0.0577 0.1787 0.1391 0.133 Uiso 0.5 1 calc R . . B -1
H26C H -0.0083 0.1965 0.1396 0.133 Uiso 0.5 1 calc R . . B -1
C27 C -0.0812(16) 0.1391(5) 0.1266(15) 0.089(4) Uiso 0.5 1 d D . . B -1
H27A H -0.0416 0.1314 0.1349 0.133 Uiso 0.5 1 calc R . . B -1
H27B H -0.0920 0.1446 0.0837 0.133 Uiso 0.5 1 calc R . . B -1
H27C H -0.1152 0.1302 0.1308 0.133 Uiso 0.5 1 calc R . . B -1
C28 C -0.1173(15) 0.1724(4) 0.1813(13) 0.092(4) Uiso 0.5 1 d D . . B -1
H28A H -0.1599 0.1702 0.1518 0.110 Uiso 0.5 1 calc R . . B -1
H28B H -0.1021 0.1859 0.1734 0.110 Uiso 0.5 1 calc R . . B -1
C29 C -0.1193(11) 0.1705(5) 0.2514(12) 0.092(4) Uiso 0.5 1 d D . . B -1
H29A H -0.1429 0.1817 0.2639 0.110 Uiso 0.5 1 calc R . . B -1
H29B H -0.1364 0.1573 0.2601 0.110 Uiso 0.5 1 calc R . . B -1
C30 C -0.0277(15) 0.1844(5) 0.3384(12) 0.089(4) Uiso 0.5 1 d D . . B -1
H30A H 0.0187 0.1841 0.3519 0.133 Uiso 0.5 1 calc R . . B -1
H30B H -0.0439 0.1788 0.3718 0.133 Uiso 0.5 1 calc R . . B -1
H30C H -0.0422 0.1985 0.3299 0.133 Uiso 0.5 1 calc R . . B -1
Mg4 Mg 0.5000 0.04875(6) 0.2500 0.0204(9) Uani 1 2 d S T P . .
O16 O 0.4763(5) 0.0708(2) 0.3037(6) 0.0290(13) Uiso 0.5 1 d D . . C -1
O17 O 0.5698(6) 0.04583(18) 0.3325(6) 0.0290(13) Uiso 0.5 1 d D . . C -1
O18 O 0.5473(6) 0.06839(19) 0.2044(6) 0.0290(13) Uiso 0.5 1 d D . . C -1
O19 O 0.5443(6) 0.02923(18) 0.2015(6) 0.0290(13) Uiso 0.5 1 d D . . C -1
O20 O 0.4455(6) 0.02621(19) 0.2712(6) 0.0290(13) Uiso 0.5 1 d D . . C -1
O21 O 0.4160(6) 0.05140(19) 0.1785(6) 0.0290(13) Uiso 0.5 1 d D . . C -1
C31 C 0.4140(8) 0.0800(3) 0.2938(10) 0.046(3) Uiso 0.5 1 d D . . C -1
H31A H 0.3930 0.0811 0.2486 0.069 Uiso 0.5 1 calc R . . C -1
H31B H 0.4187 0.0935 0.3129 0.069 Uiso 0.5 1 calc R . . C -1
H31C H 0.3883 0.0715 0.3134 0.069 Uiso 0.5 1 calc R . . C -1
C32 C 0.5069(8) 0.0692(3) 0.3701(8) 0.043(2) Uiso 0.5 1 d D . . C -1
H32A H 0.4858 0.0589 0.3895 0.052 Uiso 0.5 1 calc R . . C -1
H32B H 0.5064 0.0823 0.3914 0.052 Uiso 0.5 1 calc R . . C -1
C33 C 0.5736(9) 0.0629(3) 0.3745(11) 0.043(2) Uiso 0.5 1 d D . . C -1
H33A H 0.5968 0.0742 0.3620 0.052 Uiso 0.5 1 calc R . . C -1
H33B H 0.5962 0.0589 0.4183 0.052 Uiso 0.5 1 calc R . . C -1
C34 C 0.6280(10) 0.0354(4) 0.3447(11) 0.046(3) Uiso 0.5 1 d D . . C -1
H34A H 0.6235 0.0240 0.3154 0.069 Uiso 0.5 1 calc R . . C -1
H34B H 0.6400 0.0303 0.3881 0.069 Uiso 0.5 1 calc R . . C -1
H34C H 0.6607 0.0447 0.3392 0.069 Uiso 0.5 1 calc R . . C -1
C35 C 0.5601(11) 0.0895(3) 0.2187(10) 0.046(3) Uiso 0.5 1 d D . . C -1
H35A H 0.5271 0.0951 0.2355 0.069 Uiso 0.5 1 calc R . . C -1
H35B H 0.5604 0.0968 0.1803 0.069 Uiso 0.5 1 calc R . . C -1
H35C H 0.6014 0.0909 0.2501 0.069 Uiso 0.5 1 calc R . . C -1
C36 C 0.5931(9) 0.0589(3) 0.1795(10) 0.043(2) Uiso 0.5 1 d D . . C -1
H36A H 0.6331 0.0567 0.2133 0.052 Uiso 0.5 1 calc R . . C -1
H36B H 0.6020 0.0674 0.1463 0.052 Uiso 0.5 1 calc R . . C -1
C37 C 0.5649(10) 0.0385(3) 0.1520(8) 0.043(2) Uiso 0.5 1 d D . . C -1
H37A H 0.5288 0.0405 0.1139 0.052 Uiso 0.5 1 calc R . . C -1
H37B H 0.5972 0.0300 0.1409 0.052 Uiso 0.5 1 calc R . . C -1
C38 C 0.5276(10) 0.0083(3) 0.1869(11) 0.046(3) Uiso 0.5 1 d D . . C -1
H38A H 0.5137 0.0022 0.2211 0.069 Uiso 0.5 1 calc R . . C -1
H38B H 0.5646 0.0009 0.1823 0.069 Uiso 0.5 1 calc R . . C -1
H38C H 0.4933 0.0075 0.1476 0.069 Uiso 0.5 1 calc R . . C -1
C39 C 0.4553(10) 0.0177(3) 0.3343(8) 0.046(3) Uiso 0.5 1 d D . . C -1
H39A H 0.5008 0.0162 0.3547 0.069 Uiso 0.5 1 calc R . . C -1
H39B H 0.4346 0.0045 0.3310 0.069 Uiso 0.5 1 calc R . . C -1
H39C H 0.4371 0.0268 0.3594 0.069 Uiso 0.5 1 calc R . . C -1
C40 C 0.3784(8) 0.0284(3) 0.2416(8) 0.043(2) Uiso 0.5 1 d D . . C -1
H40A H 0.3603 0.0385 0.2647 0.052 Uiso 0.5 1 calc R . . C -1
H40B H 0.3566 0.0153 0.2417 0.052 Uiso 0.5 1 calc R . . C -1
C41 C 0.3699(11) 0.0355(3) 0.1745(9) 0.043(2) Uiso 0.5 1 d D . . C -1
H41A H 0.3775 0.0242 0.1482 0.052 Uiso 0.5 1 calc R . . C -1
H41B H 0.3265 0.0407 0.1558 0.052 Uiso 0.5 1 calc R . . C -1
C42 C 0.4042(11) 0.0620(4) 0.1198(9) 0.046(3) Uiso 0.5 1 d D . . C -1
H42A H 0.4359 0.0727 0.1236 0.069 Uiso 0.5 1 calc R . . C -1
H42B H 0.3619 0.0681 0.1091 0.069 Uiso 0.5 1 calc R . . C -1
H42C H 0.4068 0.0525 0.0866 0.069 Uiso 0.5 1 calc R . . C -1
Mg5 Mg 1.0000 0.35067(6) 0.2500 0.0254(9) Uani 1 2 d S T P . .
O22 O 1.0929(6) 0.3526(2) 0.2399(5) 0.0300(13) Uiso 0.5 1 d D . . D -1
O23 O 0.9897(5) 0.3492(2) 0.1511(6) 0.0300(13) Uiso 0.5 1 d D . . D -1
O24 O 1.0144(5) 0.38156(15) 0.2555(6) 0.0300(13) Uiso 0.5 1 d D . . D -1
O25 O 1.0293(6) 0.35820(18) 0.3408(5) 0.0300(13) Uiso 0.5 1 d D . . D -1
O26 O 0.9091(6) 0.34371(18) 0.2399(6) 0.0300(13) Uiso 0.5 1 d D . . D -1
O27 O 1.0075(6) 0.31989(14) 0.2638(5) 0.0300(13) Uiso 0.5 1 d D . . D -1
C43 C 1.1484(9) 0.3585(3) 0.2894(10) 0.045(3) Uiso 0.5 1 d D . . D -1
H43A H 1.1414 0.3559 0.3304 0.068 Uiso 0.5 1 calc R . . D -1
H43B H 1.1565 0.3730 0.2855 0.068 Uiso 0.5 1 calc R . . D -1
H43C H 1.1849 0.3507 0.2858 0.068 Uiso 0.5 1 calc R . . D -1
C44 C 1.1020(9) 0.3563(3) 0.1801(7) 0.045(2) Uiso 0.5 1 d D . . D -1
H44A H 1.1418 0.3499 0.1775 0.054 Uiso 0.5 1 calc R . . D -1
H44B H 1.1047 0.3710 0.1731 0.054 Uiso 0.5 1 calc R . . D -1
C45 C 1.0460(8) 0.3473(3) 0.1309(9) 0.045(2) Uiso 0.5 1 d D . . D -1
H45A H 1.0400 0.3544 0.0903 0.054 Uiso 0.5 1 calc R . . D -1
H45B H 1.0541 0.3328 0.1245 0.054 Uiso 0.5 1 calc R . . D -1
C46 C 0.9322(9) 0.3439(3) 0.1028(9) 0.045(3) Uiso 0.5 1 d D . . D -1
H46A H 0.8958 0.3456 0.1194 0.068 Uiso 0.5 1 calc R . . D -1
H46B H 0.9346 0.3299 0.0899 0.068 Uiso 0.5 1 calc R . . D -1
H46C H 0.9272 0.3529 0.0663 0.068 Uiso 0.5 1 calc R . . D -1
C47 C 0.9923(11) 0.3931(4) 0.1988(9) 0.045(3) Uiso 0.5 1 d D . . D -1
H47A H 0.9858 0.3841 0.1623 0.068 Uiso 0.5 1 calc R . . D -1
H47B H 1.0237 0.4034 0.1973 0.068 Uiso 0.5 1 calc R . . D -1
H47C H 0.9522 0.3996 0.1979 0.068 Uiso 0.5 1 calc R . . D -1
C48 C 1.0253(12) 0.3934(3) 0.3116(9) 0.045(2) Uiso 0.5 1 d D . . D -1
H48A H 0.9988 0.4058 0.3050 0.054 Uiso 0.5 1 calc R . . D -1
H48B H 1.0704 0.3972 0.3291 0.054 Uiso 0.5 1 calc R . . D -1
C49 C 1.0036(10) 0.3773(2) 0.3535(10) 0.045(2) Uiso 0.5 1 d D . . D -1
H49A H 1.0201 0.3808 0.3986 0.054 Uiso 0.5 1 calc R . . D -1
H49B H 0.9568 0.3767 0.3422 0.054 Uiso 0.5 1 calc R . . D -1
C50 C 1.0396(11) 0.3442(3) 0.3932(9) 0.045(3) Uiso 0.5 1 d D . . D -1
H50A H 1.0570 0.3315 0.3823 0.068 Uiso 0.5 1 calc R . . D -1
H50B H 0.9992 0.3415 0.4020 0.068 Uiso 0.5 1 calc R . . D -1
H50C H 1.0694 0.3501 0.4305 0.068 Uiso 0.5 1 calc R . . D -1
C51 C 0.8612(10) 0.3578(3) 0.2448(11) 0.045(3) Uiso 0.5 1 d D . . D -1
H51A H 0.8681 0.3708 0.2267 0.068 Uiso 0.5 1 calc R . . D -1
H51B H 0.8632 0.3596 0.2892 0.068 Uiso 0.5 1 calc R . . D -1
H51C H 0.8194 0.3525 0.2218 0.068 Uiso 0.5 1 calc R . . D -1
C52 C 0.9019(10) 0.3241(2) 0.2656(10) 0.045(2) Uiso 0.5 1 d D . . D -1
H52A H 0.8577 0.3194 0.2483 0.054 Uiso 0.5 1 calc R . . D -1
H52B H 0.9115 0.3250 0.3119 0.054 Uiso 0.5 1 calc R . . D -1
C53 C 0.9480(10) 0.3090(4) 0.2477(15) 0.045(2) Uiso 0.5 1 d D . . D -1
H53A H 0.9517 0.2963 0.2723 0.054 Uiso 0.5 1 calc R . . D -1
H53B H 0.9338 0.3057 0.2023 0.054 Uiso 0.5 1 calc R . . D -1
C54 C 1.0591(12) 0.3073(4) 0.2610(15) 0.045(3) Uiso 0.5 1 d D . . D -1
H54A H 1.0983 0.3152 0.2722 0.068 Uiso 0.5 1 calc R . . D -1
H54B H 1.0515 0.3019 0.2183 0.068 Uiso 0.5 1 calc R . . D -1
H54C H 1.0631 0.2960 0.2908 0.068 Uiso 0.5 1 calc R . . D -1
B1 B 0.8956(5) 0.25215(17) 0.3922(5) 0.030(3) Uani 1 1 d . . . . .
O28 O 0.8938(3) 0.25772(9) 0.3272(3) 0.0296(15) Uani 1 1 d . . . . .
O29 O 0.8442(3) 0.26136(9) 0.4123(3) 0.0277(15) Uani 1 1 d . . . . .
O30 O 0.8885(3) 0.23021(9) 0.3936(3) 0.0253(14) Uani 1 1 d . . . . .
O31 O 0.9561(3) 0.25947(9) 0.4341(2) 0.0238(14) Uani 1 1 d . . . . .
C55 C 0.8559(4) 0.24722(15) 0.2756(4) 0.033(2) Uani 1 1 d . . . . .
H55 H 0.8367 0.2353 0.2913 0.039 Uiso 1 1 calc R . . . .
C56 C 0.8992(5) 0.23946(16) 0.2370(4) 0.039(3) Uani 1 1 d . . . . .
C57 C 0.8034(5) 0.26073(16) 0.2381(5) 0.038(3) Uani 1 1 d . . . . .
C58 C 0.8516(4) 0.27965(13) 0.4444(4) 0.031(2) Uani 1 1 d . . . . .
H58 H 0.8978 0.2828 0.4601 0.037 Uiso 1 1 calc R . . . .
C59 C 0.8189(5) 0.29674(16) 0.4025(6) 0.047(3) Uani 1 1 d . . . . .
C60 C 0.8262(5) 0.27666(16) 0.5012(5) 0.043(3) Uani 1 1 d . . . . .
C61 C 0.8570(4) 0.22073(14) 0.4319(4) 0.031(2) Uani 1 1 d . . . . .
H61 H 0.8349 0.2314 0.4499 0.037 Uiso 1 1 calc R . . . .
C62 C 0.9034(5) 0.20991(15) 0.4860(5) 0.036(3) Uani 1 1 d . . . . .
C63 C 0.8078(5) 0.20680(16) 0.3923(5) 0.042(3) Uani 1 1 d . . . . .
C64 C 1.0102(4) 0.26108(13) 0.4135(4) 0.025(2) Uani 1 1 d . . . . .
H64 H 0.9976 0.2592 0.3668 0.030 Uiso 1 1 calc R . . . .
C65 C 1.0364(4) 0.28203(16) 0.4285(4) 0.034(2) Uani 1 1 d . . . . .
C66 C 1.0572(5) 0.24470(15) 0.4433(4) 0.033(2) Uani 1 1 d . . . . .
F1 F 0.9451(3) 0.22835(10) 0.2737(3) 0.0548(17) Uani 1 1 d . . . . .
F2 F 0.8675(3) 0.22791(10) 0.1895(3) 0.0593(18) Uani 1 1 d . . . . .
F3 F 0.9260(3) 0.25440(9) 0.2145(3) 0.0499(16) Uani 1 1 d . . . . .
F4 F 0.7687(3) 0.25185(10) 0.1855(3) 0.0641(19) Uani 1 1 d . . . . .
F5 F 0.8243(3) 0.27819(9) 0.2212(3) 0.0555(17) Uani 1 1 d . . . . .
F6 F 0.7640(3) 0.26529(11) 0.2708(3) 0.0626(19) Uani 1 1 d . . . . .
F7 F 0.8241(3) 0.31417(9) 0.4326(3) 0.068(2) Uani 1 1 d . . . . .
F8 F 0.7577(3) 0.29348(10) 0.3752(3) 0.0589(18) Uani 1 1 d . . . . .
F9 F 0.8448(3) 0.29925(9) 0.3548(3) 0.0590(18) Uani 1 1 d . . . . .
F10 F 0.8349(3) 0.29305(9) 0.5380(3) 0.0603(18) Uani 1 1 d . . . . .
F11 F 0.8554(3) 0.26125(10) 0.5363(3) 0.0545(17) Uani 1 1 d . . . . .
F12 F 0.7643(3) 0.27248(9) 0.4851(3) 0.0529(16) Uani 1 1 d . . . . .
F13 F 0.9474(3) 0.22277(9) 0.5198(2) 0.0456(15) Uani 1 1 d . . . . .
F14 F 0.8746(3) 0.20168(9) 0.5260(3) 0.0566(17) Uani 1 1 d . . . . .
F15 F 0.9358(3) 0.19502(9) 0.4671(3) 0.0533(16) Uani 1 1 d . . . . .
F16 F 0.7769(3) 0.19618(9) 0.4242(3) 0.0532(16) Uani 1 1 d . . . . .
F17 F 0.8325(3) 0.19355(10) 0.3596(3) 0.0583(18) Uani 1 1 d . . . . .
F18 F 0.7652(3) 0.21743(11) 0.3485(3) 0.0632(19) Uani 1 1 d . . . . .
F19 F 1.0543(3) 0.28636(8) 0.4903(2) 0.0453(15) Uani 1 1 d . . . . .
F20 F 0.9915(3) 0.29590(8) 0.4018(3) 0.0487(16) Uani 1 1 d . . . . .
F21 F 1.0858(3) 0.28580(10) 0.4067(3) 0.0573(17) Uani 1 1 d . . . . .
F22 F 1.1115(3) 0.24656(10) 0.4284(3) 0.0546(17) Uani 1 1 d . . . . .
F23 F 1.0725(2) 0.24488(8) 0.5068(2) 0.0406(14) Uani 1 1 d . . . . .
F24 F 1.0333(3) 0.22651(8) 0.4250(3) 0.0487(16) Uani 1 1 d . . . . .
F73A F 0.6465(6) 0.11532(16) 0.5605(5) 0.038(3) Uiso 0.5 1 d . . . E 1
F74A F 0.5706(6) 0.09831(18) 0.5808(6) 0.046(3) Uiso 0.5 1 d . . . E 1
F75A F 0.5887(6) 0.09510(16) 0.4913(5) 0.037(3) Uiso 0.5 1 d . . . E 1
F76A F 0.7532(6) 0.09544(19) 0.5638(6) 0.050(3) Uiso 0.5 1 d . . . E 1
F77A F 0.6993(6) 0.07597(17) 0.4902(5) 0.041(3) Uiso 0.5 1 d . . . E 1
F78A F 0.7552(8) 0.0631(3) 0.5777(8) 0.057(5) Uiso 0.5 1 d . . . E 1
F79A F 0.4803(7) 0.0629(2) 0.5049(8) 0.051(4) Uiso 0.5 1 d . . . F 1
F80A F 0.4429(5) 0.07686(17) 0.5754(5) 0.040(3) Uiso 0.5 1 d . . . F 1
F81A F 0.4007(6) 0.05037(19) 0.5262(6) 0.052(3) Uiso 0.5 1 d . . . F 1
F82A F 0.4505(5) 0.05370(17) 0.6819(5) 0.035(3) Uiso 0.5 1 d . . . F 1
F83A F 0.4219(5) 0.02632(18) 0.6284(5) 0.039(3) Uiso 0.5 1 d . . . F 1
F84A F 0.5127(8) 0.0286(2) 0.6938(8) 0.049(5) Uiso 0.5 1 d . . . F 1
F85 F 0.5613(3) 0.02255(9) 0.4795(3) 0.0463(15) Uani 1 1 d . . . . .
F86 F 0.5732(3) -0.00525(8) 0.5307(3) 0.0482(15) Uani 1 1 d . . . . .
F87 F 0.6335(3) 0.00177(9) 0.4732(3) 0.0555(17) Uani 1 1 d . . . . .
F88 F 0.7432(2) 0.01719(8) 0.6507(3) 0.0492(16) Uani 1 1 d . . . . .
F89 F 0.6753(3) -0.00646(8) 0.6411(3) 0.0448(15) Uani 1 1 d . . . . .
F90 F 0.7299(3) -0.00423(9) 0.5760(3) 0.0478(15) Uani 1 1 d . . . . .
F91 F 0.6500(3) 0.09134(8) 0.7292(3) 0.0462(15) Uani 1 1 d . . . . .
F92 F 0.7403(3) 0.07917(8) 0.7774(3) 0.0445(15) Uani 1 1 d . . . . .
F93 F 0.6655(3) 0.07885(10) 0.8209(3) 0.0541(17) Uani 1 1 d . . . . .
F94 F 0.7493(3) 0.03637(8) 0.7805(3) 0.0434(15) Uani 1 1 d . . . . .
F95 F 0.6598(3) 0.02095(8) 0.7512(3) 0.0546(17) Uani 1 1 d . . . . .
F96 F 0.6832(3) 0.03910(10) 0.8344(3) 0.0523(16) Uani 1 1 d . . . . .
O40 O 0.6380(3) 0.06170(9) 0.5690(3) 0.0367(17) Uani 1 1 d . . . . .
O41 O 0.5593(3) 0.05753(9) 0.6266(3) 0.0359(17) Uani 1 1 d . . . . .
O42 O 0.6150(3) 0.02943(8) 0.6037(3) 0.0239(14) Uani 1 1 d . . . . .
O43 O 0.6693(3) 0.05529(9) 0.6789(3) 0.0271(15) Uani 1 1 d . . . . .
C91A C 0.6613(10) 0.0802(3) 0.5804(8) 0.014(5) Uiso 0.5 1 d . . . E 1
H91A H 0.6774 0.0822 0.6270 0.017 Uiso 0.5 1 calc R . . E 1
C92A C 0.6155(12) 0.0976(3) 0.5519(10) 0.025(5) Uiso 0.5 1 d . . . E 1
C93A C 0.7175(10) 0.0789(3) 0.5534(8) 0.018(4) Uiso 0.5 1 d . . . E 1
C94A C 0.4982(9) 0.0457(3) 0.6021(9) 0.016(5) Uiso 0.5 1 d . . . F 1
H94A H 0.5084 0.0336 0.5797 0.019 Uiso 0.5 1 calc R . . F 1
C95A C 0.4554(10) 0.0595(3) 0.5514(9) 0.029(5) Uiso 0.5 1 d . . . F 1
C96A C 0.4725(10) 0.0378(3) 0.6535(12) 0.023(5) Uiso 0.5 1 d . . . F 1
C97 C 0.6500(4) 0.02080(13) 0.5668(4) 0.026(2) Uani 1 1 d . . . . .
H97 H 0.6720 0.0317 0.5501 0.031 Uiso 1 1 calc R . . . .
C98 C 0.6058(5) 0.00986(15) 0.5130(5) 0.034(2) Uani 1 1 d . . . . .
C99 C 0.6998(4) 0.00656(14) 0.6091(5) 0.033(2) Uani 1 1 d . . . . .
C100 C 0.6555(4) 0.05595(13) 0.7365(4) 0.028(2) Uani 1 1 d . . . . .
H100 H 0.6087 0.0550 0.7292 0.033 Uiso 1 1 calc R . . . .
C101 C 0.6792(5) 0.07628(15) 0.7673(5) 0.036(3) Uani 1 1 d . . . . .
C102 C 0.6872(5) 0.03806(15) 0.7751(4) 0.035(2) Uani 1 1 d . . . . .
B4 B 0.6200(5) 0.05096(16) 0.6194(5) 0.030(3) Uani 1 1 d . . . . .
F25A F 0.4362(6) 0.15147(19) 0.2047(5) 0.036(3) Uiso 0.5 1 d . . . G 1
F26A F 0.3838(6) 0.1239(2) 0.1729(6) 0.045(3) Uiso 0.5 1 d . . . G 1
F27A F 0.4470(9) 0.1271(3) 0.2667(9) 0.051(6) Uiso 0.5 1 d . . . G 1
F28A F 0.3266(6) 0.17452(19) 0.1846(6) 0.040(3) Uiso 0.5 1 d . . . G 1
F29A F 0.2531(8) 0.1608(2) 0.2216(8) 0.059(4) Uiso 0.5 1 d . . . G 1
F30A F 0.2789(6) 0.1472(2) 0.1444(6) 0.054(3) Uiso 0.5 1 d . . . G 1
F31 F 0.3144(4) 0.21650(10) 0.3912(4) 0.092(3) Uani 1 1 d . . . . .
F32 F 0.2404(3) 0.19762(11) 0.3348(4) 0.091(3) Uani 1 1 d . . . . .
F33 F 0.3322(4) 0.19840(11) 0.3183(4) 0.079(2) Uani 1 1 d . . . . .
F34 F 0.2337(4) 0.17620(13) 0.4430(5) 0.098(3) Uani 1 1 d . . . . .
F35 F 0.3204(4) 0.16642(14) 0.5017(4) 0.090(3) Uani 1 1 d . . . . .
F36 F 0.3006(4) 0.19822(13) 0.4917(4) 0.103(3) Uani 1 1 d . . . . .
F37 F 0.3943(3) 0.11755(9) 0.4896(3) 0.0526(17) Uani 1 1 d . . . . .
F38 F 0.3187(3) 0.09592(9) 0.4735(3) 0.0505(16) Uani 1 1 d . . . . .
F39 F 0.3855(3) 0.09405(9) 0.4209(3) 0.0482(16) Uani 1 1 d . . . . .
F40 F 0.2731(3) 0.09501(10) 0.3208(3) 0.0570(17) Uani 1 1 d . . . . .
F41 F 0.2237(3) 0.12356(10) 0.3073(3) 0.0581(18) Uani 1 1 d . . . . .
F42 F 0.2149(3) 0.10345(10) 0.3805(3) 0.0620(19) Uani 1 1 d . . . . .
F43 F 0.5706(3) 0.17676(10) 0.4116(3) 0.0614(19) Uani 1 1 d . . . . .
F44 F 0.5288(3) 0.17748(9) 0.4885(3) 0.0503(16) Uani 1 1 d . . . . .
F45 F 0.4789(3) 0.19021(8) 0.3993(3) 0.0495(16) Uani 1 1 d . . . . .
F46 F 0.4945(3) 0.12001(9) 0.4083(3) 0.0625(19) Uani 1 1 d . . . . .
F47 F 0.5211(3) 0.13548(9) 0.4967(3) 0.0525(16) Uani 1 1 d . . . . .
F48 F 0.5804(3) 0.13742(9) 0.4357(3) 0.0536(17) Uani 1 1 d . . . . .
O32 O 0.3750(3) 0.15673(9) 0.3037(3) 0.0337(16) Uani 1 1 d . . . . .
O33 O 0.3140(3) 0.16272(9) 0.3780(3) 0.0353(16) Uani 1 1 d . . . . .
O34 O 0.3480(3) 0.12967(9) 0.3605(3) 0.0280(15) Uani 1 1 d . . . . .
O35 O 0.4239(3) 0.15568(9) 0.4138(3) 0.0280(15) Uani 1 1 d . . . . .
C67A C 0.3524(11) 0.1441(3) 0.2442(10) 0.021(6) Uiso 0.5 1 d . . . G 1
H67A H 0.3296 0.1322 0.2553 0.026 Uiso 0.5 1 calc R . . G 1
C68A C 0.4069(13) 0.1354(4) 0.2228(12) 0.029(6) Uiso 0.5 1 d . . . G 1
C69A C 0.3024(9) 0.1574(3) 0.2018(8) 0.020(4) Uiso 0.5 1 d . . . G 1
C70 C 0.3255(5) 0.18087(15) 0.4086(6) 0.044(3) Uani 1 1 d . . . . .
H70 H 0.3722 0.1822 0.4275 0.052 Uiso 1 1 calc R . . . .
C71 C 0.3025(7) 0.19869(18) 0.3624(7) 0.065(4) Uani 1 1 d . . . . .
C72 C 0.2950(7) 0.1806(2) 0.4616(7) 0.070(4) Uani 1 1 d . . . . .
C73 C 0.3115(4) 0.12141(13) 0.3963(4) 0.028(2) Uani 1 1 d . . . . .
H73 H 0.2951 0.1324 0.4184 0.034 Uiso 1 1 calc R . . . .
C74 C 0.3530(5) 0.10698(14) 0.4448(5) 0.037(3) Uani 1 1 d . . . . .
C75 C 0.2566(5) 0.11032(18) 0.3515(5) 0.046(3) Uani 1 1 d . . . . .
C76 C 0.4833(4) 0.15515(13) 0.4039(4) 0.028(2) Uani 1 1 d . . . . .
H76 H 0.4778 0.1538 0.3577 0.033 Uiso 1 1 calc R . . . .
C77 C 0.5159(5) 0.17476(15) 0.4261(5) 0.040(3) Uani 1 1 d . . . . .
C78 C 0.5191(5) 0.13700(15) 0.4370(5) 0.039(3) Uani 1 1 d . . . . .
B2 B 0.3656(5) 0.15089(17) 0.3638(5) 0.029(3) Uani 1 1 d . . . . .
F49A F 0.7480(5) 0.00395(16) 0.3435(6) 0.033(3) Uiso 0.5 1 d . . . H 1
F50A F 0.8178(5) -0.01590(17) 0.4010(6) 0.038(3) Uiso 0.5 1 d . . . H 1
F51A F 0.8366(6) 0.0014(2) 0.3265(7) 0.044(4) Uiso 0.5 1 d . . . H 1
F52A F 0.8334(8) 0.0367(3) 0.5090(8) 0.046(5) Uiso 0.5 1 d . . . H 1
F53A F 0.7442(6) 0.02267(18) 0.4530(6) 0.041(3) Uiso 0.5 1 d . . . H 1
F54A F 0.8203(6) 0.00405(19) 0.5081(6) 0.046(3) Uiso 0.5 1 d . . . H 1
F55 F 1.0052(3) 0.07971(9) 0.4141(3) 0.0605(19) Uani 1 1 d . . . . .
F56 F 1.0358(3) 0.06373(9) 0.5014(3) 0.0504(16) Uani 1 1 d . . . . .
F57 F 1.0893(3) 0.06183(11) 0.4355(3) 0.0615(19) Uani 1 1 d . . . . .
F58 F 1.0346(3) 0.02119(10) 0.4913(3) 0.0597(18) Uani 1 1 d . . . . .
F59 F 1.0775(3) 0.02229(11) 0.4156(3) 0.0637(19) Uani 1 1 d . . . . .
F60 F 0.9857(3) 0.00916(9) 0.4006(3) 0.0527(16) Uani 1 1 d . . . . .
F61A F 0.9368(13) 0.0736(4) 0.2629(12) 0.080(11) Uiso 0.5 1 d . . . I 1
F62A F 0.8775(7) 0.0736(2) 0.1762(6) 0.055(4) Uiso 0.5 1 d . . . I 1
F63A F 0.9339(7) 0.0470(2) 0.2077(6) 0.046(4) Uiso 0.5 1 d . . . I 1
F64A F 0.7773(7) 0.0484(2) 0.1551(6) 0.053(4) Uiso 0.5 1 d . . . J 1
F65A F 0.7579(9) 0.0348(2) 0.2389(9) 0.054(5) Uiso 0.5 1 d . . . J 1
F66A F 0.8284(6) 0.02253(18) 0.1968(6) 0.038(3) Uiso 0.5 1 d . . . J 1
F67 F 0.8942(3) 0.10701(9) 0.4255(3) 0.0586(18) Uani 1 1 d . . . . .
F68 F 0.8283(3) 0.10481(10) 0.4811(3) 0.0637(19) Uani 1 1 d . . . . .
F69 F 0.9054(3) 0.08365(10) 0.4940(3) 0.066(2) Uani 1 1 d . . . . .
F70 F 0.7821(3) 0.10471(9) 0.3245(3) 0.0574(17) Uani 1 1 d . . . . .
F71 F 0.7252(3) 0.09784(10) 0.3862(3) 0.0624(19) Uani 1 1 d . . . . .
F72 F 0.7323(3) 0.07646(10) 0.3149(3) 0.0566(17) Uani 1 1 d . . . . .
O36 O 0.8237(3) 0.03812(9) 0.3911(3) 0.0329(16) Uani 1 1 d . . . . .
O37 O 0.9333(3) 0.04483(9) 0.4215(3) 0.0291(15) Uani 1 1 d . . . . .
O38 O 0.8805(3) 0.04254(9) 0.3120(3) 0.0343(16) Uani 1 1 d . . . . .
O39 O 0.8571(3) 0.07053(9) 0.3686(3) 0.0280(15) Uani 1 1 d . . . . .
C79A C 0.8345(10) 0.0196(3) 0.4150(11) 0.022(7) Uiso 0.5 1 d . . . H 1
H79A H 0.8814 0.0176 0.4315 0.026 Uiso 0.5 1 calc R . . H 1
C80A C 0.8072(11) 0.0020(3) 0.3698(13) 0.027(5) Uiso 0.5 1 d . . . H 1
C81A C 0.8079(9) 0.0206(3) 0.4701(11) 0.021(5) Uiso 0.5 1 d . . . H 1
C82 C 0.9917(4) 0.04467(15) 0.4092(5) 0.034(2) Uani 1 1 d . . . . .
H82 H 0.9843 0.0459 0.3627 0.040 Uiso 1 1 calc R . . . .
C83 C 1.0307(5) 0.06261(18) 0.4405(5) 0.043(3) Uani 1 1 d . . . . .
C84 C 1.0236(5) 0.02474(16) 0.4299(5) 0.043(3) Uani 1 1 d . . . . .
C85 C 0.8472(5) 0.05194(16) 0.2556(4) 0.043(3) Uani 1 1 d . . . . .
H85 H 0.8216 0.0631 0.2664 0.052 Uiso 0.5 1 calc R . . K 1
H85A H 0.8285 0.0648 0.2663 0.052 Uiso 0.5 1 calc R . . L 2
C86A C 0.9077(13) 0.0631(4) 0.2291(11) 0.032(6) Uiso 0.5 1 d . . . I 1
C87A C 0.8063(11) 0.0395(3) 0.2125(10) 0.030(6) Uiso 0.5 1 d . . . J 1
C88 C 0.8211(5) 0.07952(14) 0.4028(4) 0.034(2) Uani 1 1 d . . . . .
H88 H 0.8045 0.0687 0.4255 0.041 Uiso 1 1 calc R . . . .
C89 C 0.8613(6) 0.09389(16) 0.4506(5) 0.049(3) Uani 1 1 d . . . . .
C90 C 0.7662(5) 0.09003(16) 0.3582(5) 0.042(3) Uani 1 1 d . . . . .
B3 B 0.8730(5) 0.04902(16) 0.3728(5) 0.030(3) Uani 1 1 d . . . . .
B5 B 0.8684(5) 0.14853(16) 0.8661(5) 0.025(2) Uani 1 1 d . . . . .
O44 O 0.8216(3) 0.14343(8) 0.8063(3) 0.0257(14) Uani 1 1 d . . . . .
O45 O 0.8711(3) 0.17018(8) 0.8802(3) 0.0268(14) Uani 1 1 d . . . . .
O46 O 0.8499(3) 0.13800(9) 0.9165(3) 0.0305(15) Uani 1 1 d . . . . .
O47 O 0.9315(3) 0.14247(9) 0.8621(3) 0.0292(15) Uani 1 1 d . . . . .
C103 C 0.8379(4) 0.14339(13) 0.7498(4) 0.025(2) Uani 1 1 d . . . . .
H103 H 0.8848 0.1449 0.7598 0.031 Uiso 1 1 calc R . . . .
C104 C 0.8193(5) 0.12337(16) 0.7174(5) 0.038(3) Uani 1 1 d . . . . .
C105 C 0.8065(4) 0.16146(15) 0.7100(4) 0.031(2) Uani 1 1 d . . . . .
C106 C 0.8363(4) 0.17930(13) 0.9156(4) 0.028(2) Uani 1 1 d . . . . .
H106 H 0.8142 0.1685 0.9329 0.034 Uiso 1 1 calc R . . . .
C107 C 0.8820(5) 0.18997(17) 0.9700(5) 0.044(3) Uani 1 1 d . . . . .
C108 C 0.7867(5) 0.19317(14) 0.8745(4) 0.031(2) Uani 1 1 d . . . . .
C109 C 0.8253(13) 0.1186(4) 0.9066(12) 0.037(8) Uiso 0.5 1 d . . . M 1
H109 H 0.8066 0.1164 0.8603 0.044 Uiso 0.5 1 calc R . . M 1
C110 C 0.7717(11) 0.1207(3) 0.9373(9) 0.025(5) Uiso 0.5 1 d . . . M 1
C111 C 0.8749(16) 0.1010(4) 0.9342(14) 0.046(7) Uiso 0.5 1 d . . . M 1
C112 C 0.9857(4) 0.15230(13) 0.8974(4) 0.026(2) Uani 1 1 d . . . . .
H112 H 0.9725 0.1641 0.9190 0.032 Uiso 1 1 calc R . . . .
C113 C 1.0244(5) 0.13803(15) 0.9475(5) 0.040(3) Uani 1 1 d . . . . .
C114 C 1.0203(5) 0.16041(15) 0.8525(5) 0.036(2) Uani 1 1 d . . . . .
F97 F 0.7566(3) 0.11981(9) 0.7025(3) 0.0479(15) Uani 1 1 d . . . . .
F98 F 0.8465(3) 0.10816(8) 0.7561(3) 0.0512(16) Uani 1 1 d . . . . .
F99 F 0.8364(3) 0.12146(9) 0.6650(3) 0.0540(17) Uani 1 1 d . . . . .
F100 F 0.7443(3) 0.16242(8) 0.7023(3) 0.0436(15) Uani 1 1 d . . . . .
F101 F 0.8142(3) 0.16085(9) 0.6523(3) 0.0486(16) Uani 1 1 d . . . . .
F102 F 0.8317(3) 0.17879(8) 0.7362(3) 0.0536(17) Uani 1 1 d . . . . .
F103 F 0.9195(3) 0.17658(10) 1.0087(3) 0.0582(18) Uani 1 1 d . . . . .
F104 F 0.8530(3) 0.20071(9) 1.0051(3) 0.0532(17) Uani 1 1 d . . . . .
F105 F 0.9197(3) 0.20248(9) 0.9516(3) 0.0504(16) Uani 1 1 d . . . . .
F106 F 0.7504(3) 0.20195(9) 0.9049(3) 0.0508(16) Uani 1 1 d . . . . .
F107 F 0.8120(3) 0.20773(8) 0.8478(3) 0.0487(16) Uani 1 1 d . . . . .
F108 F 0.7478(3) 0.18269(8) 0.8274(3) 0.0480(15) Uani 1 1 d . . . . .
F109 F 0.7347(7) 0.1040(2) 0.9292(6) 0.055(4) Uiso 0.5 1 d . . . M 1
F110 F 0.7318(8) 0.1370(3) 0.9165(8) 0.057(5) Uiso 0.5 1 d . . . M 1
F111 F 0.7915(6) 0.12298(19) 1.0015(6) 0.046(3) Uiso 0.5 1 d . . . M 1
F112 F 0.9126(7) 0.1007(2) 0.9014(7) 0.050(4) Uiso 0.5 1 d . . . M 1
F113 F 0.8997(6) 0.10394(18) 0.9925(6) 0.044(3) Uiso 0.5 1 d . . . M 1
F114 F 0.8392(7) 0.0840(2) 0.9243(6) 0.051(4) Uiso 0.5 1 d . . . M 1
F115 F 1.0413(3) 0.12127(9) 0.9230(3) 0.0602(19) Uani 1 1 d . . . . .
F116 F 0.9936(3) 0.13271(10) 0.9877(3) 0.0633(19) Uani 1 1 d . . . . .
F117 F 1.0784(3) 0.14699(10) 0.9814(3) 0.066(2) Uani 1 1 d . . . . .
F118 F 1.0719(3) 0.17072(10) 0.8823(3) 0.0577(18) Uani 1 1 d . . . . .
F119 F 1.0384(3) 0.14571(9) 0.8195(3) 0.0492(16) Uani 1 1 d . . . . .
F120 F 0.9828(3) 0.17273(8) 0.8108(3) 0.0454(15) Uani 1 1 d . . . . .
C91B C 0.6868(11) 0.0790(3) 0.5820(9) 0.021(5) Uiso 0.5 1 d . . . E 2
H91B H 0.6997 0.0820 0.6281 0.025 Uiso 0.5 1 calc R . . E 2
F76B F 0.7872(6) 0.08864(19) 0.5811(6) 0.052(3) Uiso 0.5 1 d . . . E 2
F77B F 0.7318(6) 0.07203(17) 0.5001(5) 0.040(3) Uiso 0.5 1 d . . . E 2
C93B C 0.7459(12) 0.0735(4) 0.5621(10) 0.027(5) Uiso 0.5 1 d . . . E 2
F78B F 0.7691(7) 0.0570(2) 0.5876(7) 0.047(5) Uiso 0.5 1 d . . . E 2
F73B F 0.6858(6) 0.11331(18) 0.5557(6) 0.051(3) Uiso 0.5 1 d . . . E 2
F75B F 0.6224(6) 0.09441(18) 0.4882(5) 0.045(3) Uiso 0.5 1 d . . . E 2
C92B C 0.6486(10) 0.0966(3) 0.5470(8) 0.024(4) Uiso 0.5 1 d . . . E 2
F74B F 0.6020(8) 0.1014(2) 0.5744(7) 0.053(4) Uiso 0.5 1 d . . . E 2
F83B F 0.4147(6) 0.03541(19) 0.6005(6) 0.049(3) Uiso 0.5 1 d . . . F 2
F82B F 0.4498(6) 0.0622(2) 0.6567(6) 0.047(3) Uiso 0.5 1 d . . . F 2
C96B C 0.4669(8) 0.0455(3) 0.6300(9) 0.017(4) Uiso 0.5 1 d . . . F 2
C94B C 0.5084(9) 0.0507(3) 0.5863(9) 0.021(5) Uiso 0.5 1 d . . . F 2
H94B H 0.5189 0.0379 0.5675 0.025 Uiso 0.5 1 calc R . . F 2
F79B F 0.5081(7) 0.0673(2) 0.4936(6) 0.054(4) Uiso 0.5 1 d . . . F 2
F81B F 0.4176(6) 0.05706(18) 0.4998(6) 0.047(3) Uiso 0.5 1 d . . . F 2
F80B F 0.4632(6) 0.08282(19) 0.5544(6) 0.049(3) Uiso 0.5 1 d . . . F 2
C95B C 0.4743(11) 0.0655(4) 0.5317(13) 0.037(6) Uiso 0.5 1 d . . . F 2
F84B F 0.5002(10) 0.0338(3) 0.6809(10) 0.063(6) Uiso 0.5 1 d . . . F 2
F54B F 0.8338(5) 0.01092(18) 0.5359(6) 0.042(3) Uiso 0.5 1 d . . . H 2
F50B F 0.8124(6) -0.01344(19) 0.4327(7) 0.051(3) Uiso 0.5 1 d . . . H 2
F49B F 0.7417(6) 0.00532(18) 0.3722(6) 0.044(3) Uiso 0.5 1 d . . . H 2
F53B F 0.7521(5) 0.02732(18) 0.4809(6) 0.037(3) Uiso 0.5 1 d . . . H 2
F52B F 0.8388(8) 0.0429(3) 0.5198(8) 0.053(6) Uiso 0.5 1 d . . . H 2
F51B F 0.8322(8) -0.0011(2) 0.3516(8) 0.053(4) Uiso 0.5 1 d . . . H 2
C79B C 0.8362(10) 0.0213(3) 0.4353(11) 0.017(6) Uiso 0.5 1 d . . . H 2
H79B H 0.8830 0.0190 0.4486 0.021 Uiso 0.5 1 calc R . . H 2
C80B C 0.8065(10) 0.0035(3) 0.3976(12) 0.033(6) Uiso 0.5 1 d . . . H 2
C81B C 0.8165(10) 0.0263(4) 0.4960(11) 0.024(5) Uiso 0.5 1 d . . . H 2
F66B F 0.8131(6) 0.01813(19) 0.2142(6) 0.045(4) Uiso 0.5 1 d . . . I 2
F64B F 0.7560(6) 0.04415(17) 0.1694(5) 0.035(3) Uiso 0.5 1 d . . . I 2
F65B F 0.7518(8) 0.0321(2) 0.2580(8) 0.055(5) Uiso 0.5 1 d . . . I 2
C87B C 0.7874(15) 0.0357(4) 0.2237(12) 0.034(6) Uiso 0.5 1 d . . . I 2
F62B F 0.8581(6) 0.0654(2) 0.1671(6) 0.042(3) Uiso 0.5 1 d . . . I 2
F63B F 0.9176(7) 0.0400(2) 0.2056(7) 0.052(4) Uiso 0.5 1 d . . . I 2
F61B F 0.9399(10) 0.0689(3) 0.2605(10) 0.043(6) Uiso 0.5 1 d . . . I 2
C86B C 0.8862(9) 0.0567(3) 0.2201(8) 0.014(4) Uiso 0.5 1 d . . . I 2
F25B F 0.4148(7) 0.1581(2) 0.1975(6) 0.051(4) Uiso 0.5 1 d . . . G 2
F30B F 0.2548(6) 0.15372(19) 0.1585(6) 0.047(3) Uiso 0.5 1 d . . . G 2
F26B F 0.3589(7) 0.1318(2) 0.1646(6) 0.054(4) Uiso 0.5 1 d . . . G 2
F28B F 0.3105(6) 0.1803(2) 0.2007(6) 0.047(3) Uiso 0.5 1 d . . . G 2
F29B F 0.2474(6) 0.1668(2) 0.2446(7) 0.048(4) Uiso 0.5 1 d . . . G 2
F27B F 0.4316(11) 0.1296(3) 0.2538(11) 0.061(7) Uiso 0.5 1 d . . . G 2
C67B C 0.3380(10) 0.1485(3) 0.2526(9) 0.020(6) Uiso 0.5 1 d . . . G 2
H67B H 0.3179 0.1361 0.2645 0.023 Uiso 0.5 1 calc R . . G 2
C69B C 0.2828(15) 0.1639(4) 0.2148(12) 0.047(7) Uiso 0.5 1 d . . . G 2
C68B C 0.3853(11) 0.1420(3) 0.2169(9) 0.022(5) Uiso 0.5 1 d . . . G 2
F13B F 0.8719(7) 0.10630(18) 0.9993(6) 0.044(3) Uiso 0.5 1 d . . . M 2
F09B F 0.7077(6) 0.11081(17) 0.9131(5) 0.035(3) Uiso 0.5 1 d . . . M 2
F14B F 0.8105(7) 0.08696(19) 0.9331(6) 0.048(3) Uiso 0.5 1 d . . . M 2
F10B F 0.7219(7) 0.1426(2) 0.9021(8) 0.050(5) Uiso 0.5 1 d . . . M 2
F11B F 0.7628(6) 0.12841(18) 0.9900(5) 0.038(3) Uiso 0.5 1 d . . . M 2
C11B C 0.8466(10) 0.1035(3) 0.9369(9) 0.022(5) Uiso 0.5 1 d . . . M 2
C10B C 0.7471(11) 0.1261(4) 0.9266(9) 0.020(5) Uiso 0.5 1 d . . . M 2
F12B F 0.8903(9) 0.0993(3) 0.9105(9) 0.061(5) Uiso 0.5 1 d . . . M 2
C09B C 0.8063(10) 0.1214(3) 0.9058(9) 0.014(6) Uiso 0.5 1 d . . . M 2
H09B H 0.7921 0.1187 0.8594 0.016 Uiso 0.5 1 calc R . . M 2

loop_
_atom_site_aniso_label
_atom_site_aniso_U_11
_atom_site_aniso_U_22
_atom_site_aniso_U_33
_atom_site_aniso_U_23
_atom_site_aniso_U_13
_atom_site_aniso_U_12
Mg1 0.023(2) 0.016(2) 0.026(2) 0.000 0.0095(18) 0.000
O1 0.036(4) 0.025(4) 0.027(3) -0.003(3) 0.009(3) 0.008(3)
O2 0.039(4) 0.027(4) 0.035(4) 0.005(3) 0.020(3) 0.006(3)
O3 0.050(5) 0.033(4) 0.050(5) -0.012(3) 0.026(4) -0.016(3)
C1 0.032(7) 0.069(8) 0.046(7) -0.008(6) 0.004(5) 0.020(6)
C2 0.050(6) 0.020(5) 0.043(6) 0.004(5) 0.013(5) 0.010(5)
C3 0.056(7) 0.030(6) 0.035(6) 0.002(5) 0.020(5) 0.005(5)
C4 0.057(8) 0.055(7) 0.055(7) 0.018(6) 0.038(6) 0.032(6)
C5 0.074(9) 0.061(8) 0.060(8) -0.034(7) 0.026(7) -0.034(7)
C6 0.086(10) 0.041(7) 0.058(8) -0.008(6) 0.037(7) -0.027(7)
Mg2 0.023(2) 0.018(2) 0.017(2) 0.000 0.0049(17) 0.000
Mg3 0.017(2) 0.021(2) 0.028(2) 0.000 0.0065(17) 0.000
Mg4 0.018(2) 0.025(2) 0.017(2) 0.000 0.0030(16) 0.000
Mg5 0.027(2) 0.017(2) 0.028(2) 0.000 0.0017(18) 0.000
B1 0.030(7) 0.037(7) 0.024(6) 0.006(5) 0.009(5) -0.001(5)
O28 0.025(4) 0.032(4) 0.029(4) 0.004(3) 0.002(3) 0.001(3)
O29 0.022(3) 0.024(4) 0.038(4) -0.002(3) 0.010(3) 0.003(3)
O30 0.024(3) 0.027(4) 0.025(3) 0.005(3) 0.008(3) 0.001(3)
O31 0.023(3) 0.034(4) 0.016(3) 0.000(3) 0.008(3) 0.003(3)
C55 0.031(6) 0.033(6) 0.027(5) 0.003(4) -0.001(4) -0.007(5)
C56 0.045(7) 0.046(7) 0.023(6) -0.004(5) 0.006(5) -0.003(6)
C57 0.032(6) 0.050(7) 0.028(6) 0.000(5) 0.001(5) 0.000(5)
C58 0.030(6) 0.024(5) 0.042(6) -0.001(5) 0.015(5) -0.003(4)
C59 0.038(7) 0.035(7) 0.069(8) -0.002(6) 0.015(6) 0.016(5)
C60 0.041(7) 0.042(7) 0.052(7) -0.019(6) 0.023(5) -0.007(5)
C61 0.032(6) 0.021(5) 0.040(6) -0.005(4) 0.010(5) 0.001(4)
C62 0.041(6) 0.030(6) 0.035(6) 0.004(5) 0.008(5) -0.004(5)
C63 0.042(7) 0.042(7) 0.044(7) -0.003(6) 0.013(6) 0.000(5)
C64 0.020(5) 0.033(6) 0.021(5) 0.002(4) 0.005(4) 0.004(4)
C65 0.029(6) 0.050(7) 0.023(6) 0.003(5) 0.009(4) -0.004(5)
C66 0.032(6) 0.044(7) 0.023(6) -0.007(5) 0.008(4) 0.012(5)
F1 0.056(4) 0.065(4) 0.049(4) 0.014(3) 0.026(3) 0.024(3)
F2 0.070(5) 0.063(4) 0.047(4) -0.018(3) 0.019(3) -0.014(4)
F3 0.056(4) 0.053(4) 0.048(4) 0.002(3) 0.026(3) -0.010(3)
F4 0.052(4) 0.062(4) 0.053(4) 0.001(3) -0.025(3) 0.002(3)
F5 0.055(4) 0.040(4) 0.056(4) 0.023(3) -0.009(3) 0.006(3)
F6 0.034(4) 0.083(5) 0.064(4) 0.002(4) 0.002(3) 0.020(3)
F7 0.088(5) 0.025(4) 0.085(5) -0.007(3) 0.017(4) 0.019(3)
F8 0.039(4) 0.064(4) 0.067(4) 0.002(3) 0.003(3) 0.019(3)
F9 0.069(5) 0.044(4) 0.070(5) 0.020(3) 0.031(4) 0.010(3)
F10 0.077(5) 0.048(4) 0.068(4) -0.029(3) 0.040(4) -0.015(3)
F11 0.070(4) 0.060(4) 0.037(4) 0.004(3) 0.021(3) 0.007(4)
F12 0.037(4) 0.051(4) 0.080(5) -0.005(3) 0.031(3) -0.011(3)
F13 0.052(4) 0.047(4) 0.027(3) 0.002(3) -0.005(3) -0.008(3)
F14 0.069(4) 0.059(4) 0.044(4) 0.018(3) 0.021(3) -0.009(3)
F15 0.058(4) 0.036(4) 0.059(4) 0.001(3) 0.006(3) 0.017(3)
F16 0.052(4) 0.051(4) 0.061(4) -0.005(3) 0.024(3) -0.025(3)
F17 0.054(4) 0.067(4) 0.059(4) -0.034(4) 0.024(3) -0.014(3)
F18 0.031(4) 0.084(5) 0.061(4) 0.014(4) -0.008(3) -0.004(3)
F19 0.057(4) 0.047(4) 0.031(3) -0.008(3) 0.011(3) -0.009(3)
F20 0.055(4) 0.030(3) 0.059(4) 0.015(3) 0.013(3) 0.002(3)
F21 0.053(4) 0.065(4) 0.061(4) -0.003(3) 0.026(3) -0.024(3)
F22 0.032(4) 0.089(5) 0.046(4) 0.008(3) 0.016(3) 0.018(3)
F23 0.039(3) 0.052(4) 0.028(3) 0.008(3) 0.006(2) 0.015(3)
F24 0.048(4) 0.035(4) 0.056(4) -0.010(3) 0.003(3) 0.017(3)
F85 0.046(4) 0.053(4) 0.032(3) 0.001(3) -0.002(3) 0.002(3)
F86 0.047(4) 0.039(3) 0.058(4) -0.006(3) 0.014(3) -0.021(3)
F87 0.061(4) 0.059(4) 0.053(4) -0.029(3) 0.027(3) -0.018(3)
F88 0.027(3) 0.043(4) 0.064(4) -0.005(3) -0.010(3) 0.007(3)
F89 0.047(4) 0.039(3) 0.055(4) 0.023(3) 0.024(3) 0.010(3)
F90 0.050(4) 0.044(4) 0.058(4) 0.010(3) 0.030(3) 0.022(3)
F91 0.050(4) 0.031(3) 0.053(4) 0.000(3) 0.008(3) 0.006(3)
F92 0.030(4) 0.046(4) 0.056(4) -0.005(3) 0.010(3) -0.014(3)
F93 0.064(4) 0.069(4) 0.036(4) -0.021(3) 0.024(3) -0.019(3)
F94 0.035(4) 0.050(4) 0.046(4) 0.016(3) 0.013(3) 0.010(3)
F95 0.070(4) 0.032(3) 0.049(4) 0.012(3) -0.004(3) -0.015(3)
F96 0.061(4) 0.069(4) 0.030(3) 0.019(3) 0.019(3) 0.011(3)
O40 0.067(5) 0.020(3) 0.017(3) 0.001(3) 0.002(3) 0.004(3)
O41 0.035(4) 0.032(4) 0.031(4) -0.012(3) -0.006(3) 0.014(3)
O42 0.023(3) 0.020(3) 0.031(3) 0.000(3) 0.011(3) 0.000(3)
O43 0.030(4) 0.029(4) 0.021(3) 0.004(3) 0.005(3) -0.001(3)
C97 0.024(5) 0.018(5) 0.033(5) 0.004(4) 0.005(4) 0.003(4)
C98 0.033(6) 0.037(6) 0.035(6) -0.002(5) 0.013(5) 0.000(5)
C99 0.025(6) 0.030(6) 0.046(6) 0.000(5) 0.014(5) 0.003(5)
C100 0.030(5) 0.026(5) 0.022(5) 0.001(4) -0.001(4) -0.007(4)
C101 0.040(7) 0.036(6) 0.028(6) -0.006(5) 0.005(5) -0.009(5)
C102 0.043(7) 0.041(7) 0.018(5) 0.010(5) 0.004(4) -0.005(5)
B4 0.035(7) 0.025(6) 0.021(6) 0.001(5) -0.008(5) 0.008(5)
F31 0.095(6) 0.033(4) 0.139(8) 0.012(5) 0.018(5) 0.020(4)
F32 0.049(5) 0.067(5) 0.134(7) 0.035(5) -0.009(5) 0.017(4)
F33 0.091(6) 0.059(5) 0.094(6) 0.045(4) 0.040(5) 0.015(4)
F34 0.049(5) 0.094(6) 0.175(9) -0.011(6) 0.072(5) 0.000(4)
F35 0.105(7) 0.111(7) 0.076(5) 0.023(5) 0.062(5) 0.018(5)
F36 0.122(7) 0.086(6) 0.133(8) -0.045(6) 0.087(6) -0.012(5)
F37 0.064(4) 0.050(4) 0.032(3) 0.004(3) -0.006(3) -0.005(3)
F38 0.067(4) 0.046(4) 0.049(4) 0.019(3) 0.033(3) 0.004(3)
F39 0.069(4) 0.046(4) 0.039(3) 0.006(3) 0.030(3) 0.017(3)
F40 0.070(5) 0.061(4) 0.043(4) -0.027(3) 0.020(3) -0.016(3)
F41 0.033(4) 0.081(5) 0.050(4) 0.010(4) -0.004(3) -0.005(3)
F42 0.058(4) 0.072(5) 0.061(4) -0.003(4) 0.025(3) -0.033(4)
F43 0.050(4) 0.061(4) 0.081(5) -0.024(4) 0.031(4) -0.029(3)
F44 0.055(4) 0.051(4) 0.040(4) -0.017(3) 0.005(3) -0.008(3)
F45 0.061(4) 0.026(3) 0.058(4) 0.004(3) 0.013(3) -0.001(3)
F46 0.056(4) 0.027(3) 0.094(5) -0.004(3) 0.004(4) 0.007(3)
F47 0.058(4) 0.052(4) 0.044(4) 0.018(3) 0.009(3) 0.012(3)
F48 0.027(4) 0.060(4) 0.073(4) 0.009(3) 0.012(3) 0.015(3)
O32 0.029(4) 0.037(4) 0.033(4) 0.011(3) 0.007(3) -0.004(3)
O33 0.026(4) 0.030(4) 0.051(4) 0.014(3) 0.012(3) 0.006(3)
O34 0.029(4) 0.031(4) 0.027(3) 0.005(3) 0.012(3) 0.000(3)
O35 0.023(4) 0.034(4) 0.026(3) 0.006(3) 0.005(3) 0.006(3)
C70 0.028(6) 0.027(6) 0.084(9) 0.005(6) 0.029(6) 0.011(5)
C71 0.066(10) 0.034(8) 0.092(11) 0.018(7) 0.018(8) 0.019(6)
C72 0.077(11) 0.061(9) 0.087(11) 0.005(8) 0.047(9) 0.015(8)
C73 0.039(6) 0.020(5) 0.029(5) 0.000(4) 0.016(5) -0.008(4)
C74 0.065(7) 0.019(5) 0.032(6) 0.003(5) 0.020(6) -0.006(5)
C75 0.040(7) 0.055(8) 0.036(6) 0.016(6) 0.002(5) -0.014(6)
C76 0.021(5) 0.036(6) 0.024(5) 0.000(4) 0.003(4) -0.003(4)
C77 0.049(7) 0.034(6) 0.035(6) -0.001(5) 0.012(5) 0.000(5)
C78 0.032(7) 0.034(7) 0.048(7) 0.004(5) 0.004(5) 0.006(5)
B2 0.031(6) 0.025(6) 0.032(6) 0.010(5) 0.008(5) -0.002(5)
F55 0.064(4) 0.042(4) 0.064(4) 0.013(3) -0.001(3) -0.023(3)
F56 0.058(4) 0.066(4) 0.027(3) -0.006(3) 0.013(3) -0.024(3)
F57 0.034(4) 0.102(5) 0.051(4) -0.007(4) 0.016(3) -0.033(4)
F58 0.068(5) 0.068(4) 0.035(4) 0.022(3) 0.002(3) 0.002(3)
F59 0.037(4) 0.084(5) 0.074(5) 0.029(4) 0.023(3) 0.023(3)
F60 0.050(4) 0.046(4) 0.062(4) -0.003(3) 0.016(3) 0.004(3)
F67 0.076(5) 0.039(4) 0.062(4) -0.005(3) 0.021(4) -0.028(3)
F68 0.085(5) 0.053(4) 0.063(4) -0.028(3) 0.035(4) -0.011(4)
F69 0.088(5) 0.056(4) 0.033(4) -0.012(3) -0.018(3) -0.004(4)
F70 0.074(5) 0.051(4) 0.047(4) 0.027(3) 0.016(3) 0.003(3)
F71 0.080(5) 0.060(4) 0.055(4) 0.012(3) 0.033(4) 0.029(4)
F72 0.042(4) 0.061(4) 0.056(4) -0.007(3) -0.003(3) 0.002(3)
O36 0.024(4) 0.025(4) 0.047(4) 0.010(3) 0.006(3) -0.003(3)
O37 0.023(4) 0.039(4) 0.024(3) 0.003(3) 0.006(3) -0.009(3)
O38 0.031(4) 0.035(4) 0.030(4) -0.007(3) -0.003(3) 0.004(3)
O39 0.036(4) 0.022(3) 0.025(3) -0.003(3) 0.007(3) -0.004(3)
C82 0.024(6) 0.046(7) 0.031(6) 0.005(5) 0.008(4) -0.010(5)
C83 0.030(7) 0.066(8) 0.030(6) 0.006(6) 0.004(5) -0.010(6)
C84 0.041(7) 0.045(7) 0.041(7) 0.011(5) 0.008(5) -0.007(5)
C85 0.045(7) 0.044(7) 0.026(6) -0.011(5) -0.012(5) 0.023(5)
C88 0.049(7) 0.026(5) 0.025(5) -0.003(4) 0.005(5) -0.003(5)
C89 0.061(8) 0.033(6) 0.046(7) 0.000(6) 0.004(6) -0.006(6)
C90 0.057(7) 0.033(6) 0.036(6) 0.001(5) 0.013(6) 0.001(5)
B3 0.027(6) 0.025(6) 0.033(7) 0.004(5) 0.003(5) -0.006(5)
B5 0.024(6) 0.024(6) 0.025(6) 0.007(5) 0.003(5) 0.004(5)
O44 0.023(3) 0.024(3) 0.029(4) 0.002(3) 0.006(3) -0.007(3)
O45 0.027(4) 0.020(3) 0.035(4) -0.001(3) 0.011(3) 0.001(3)
O46 0.040(4) 0.024(4) 0.027(4) 0.000(3) 0.010(3) -0.009(3)
O47 0.030(4) 0.022(3) 0.030(4) -0.004(3) -0.001(3) 0.002(3)
C103 0.019(5) 0.035(6) 0.021(5) 0.005(4) 0.004(4) -0.004(4)
C104 0.037(7) 0.050(7) 0.032(6) -0.001(5) 0.018(5) -0.006(5)
C105 0.027(6) 0.039(6) 0.031(6) 0.005(5) 0.015(4) 0.000(5)
C106 0.023(5) 0.020(5) 0.040(6) 0.001(4) 0.007(4) -0.008(4)
C107 0.036(7) 0.048(7) 0.046(7) -0.006(6) 0.011(6) 0.000(6)
C108 0.037(6) 0.026(5) 0.029(5) 0.007(5) 0.010(5) 0.006(5)
C112 0.021(5) 0.022(5) 0.027(5) -0.007(4) -0.006(4) 0.001(4)
C113 0.037(6) 0.033(6) 0.041(7) -0.012(5) -0.005(5) 0.007(5)
C114 0.030(6) 0.031(6) 0.045(6) -0.012(5) 0.006(5) -0.001(5)
F97 0.032(4) 0.046(4) 0.060(4) -0.009(3) 0.005(3) -0.017(3)
F98 0.063(4) 0.029(3) 0.059(4) -0.001(3) 0.012(3) 0.009(3)
F99 0.060(4) 0.065(4) 0.042(4) -0.021(3) 0.021(3) -0.015(3)
F100 0.034(4) 0.046(4) 0.051(4) 0.017(3) 0.013(3) 0.009(3)
F101 0.044(4) 0.073(4) 0.030(3) 0.015(3) 0.013(3) 0.008(3)
F102 0.066(4) 0.031(3) 0.057(4) 0.010(3) 0.006(3) -0.014(3)
F103 0.056(4) 0.060(4) 0.045(4) -0.009(3) -0.007(3) 0.005(3)
F104 0.055(4) 0.053(4) 0.059(4) -0.028(3) 0.027(3) -0.015(3)
F105 0.049(4) 0.048(4) 0.058(4) -0.017(3) 0.022(3) -0.023(3)
F106 0.054(4) 0.052(4) 0.057(4) 0.009(3) 0.033(3) 0.025(3)
F107 0.058(4) 0.034(3) 0.061(4) 0.018(3) 0.028(3) 0.006(3)
F108 0.036(3) 0.044(4) 0.053(4) -0.002(3) -0.006(3) 0.004(3)
F115 0.066(4) 0.032(4) 0.065(4) -0.003(3) -0.011(3) 0.019(3)
F116 0.071(5) 0.070(5) 0.036(4) 0.016(3) -0.005(3) 0.005(4)
F117 0.043(4) 0.058(4) 0.071(5) -0.007(4) -0.028(3) 0.002(3)
F118 0.038(4) 0.066(4) 0.069(4) -0.023(4) 0.015(3) -0.021(3)
F119 0.049(4) 0.050(4) 0.050(4) -0.013(3) 0.016(3) 0.015(3)
F120 0.049(4) 0.038(3) 0.053(4) 0.010(3) 0.021(3) 0.008(3)

loop_
_atom_type_symbol
_atom_type_description
_atom_type_scat_dispersion_real
_atom_type_scat_dispersion_imag
_atom_type_scat_source
C C 0.0181 0.0091 'International Tables Vol C Tables 4.2.6.8 and 6.1.1.4'
H H 0.0000 0.0000 'International Tables Vol C Tables 4.2.6.8 and 6.1.1.4'
B B 0.0090 0.0039 'International Tables Vol C Tables 4.2.6.8 and 6.1.1.4'
F F 0.0727 0.0534 'International Tables Vol C Tables 4.2.6.8 and 6.1.1.4'
Mg Mg 0.1719 0.1771 'International Tables Vol C Tables 4.2.6.8 and 6.1.1.4'
O O 0.0492 0.0322 'International Tables Vol C Tables 4.2.6.8 and 6.1.1.4'

loop_
_exptl_crystal_face_index_h
_exptl_crystal_face_index_k
_exptl_crystal_face_index_l
_exptl_crystal_face_perp_dist
4 1 -1 0.0861
2 4 2 0.1224
4 -1 3 0.1082
2 -4 1 0.0993
2 1 -4 0.0464
0 1 0 0.1117
0 4 2 0.1177
-4 0 1 0.0947
-2 -4 3 0.0414
0 -1 0 0.1387

loop_
_geom_angle_atom_site_label_1
_geom_angle_atom_site_label_2
_geom_angle_atom_site_label_3
_geom_angle
_geom_angle_site_symmetry_1
_geom_angle_site_symmetry_3
O1 Mg1 O1 77.7(4) . 2_556
O1 Mg1 O2 96.4(3) 2_556 .
O1 Mg1 O2 92.9(2) 2_556 2_556
O1 Mg1 O2 92.9(2) . .
O1 Mg1 O2 96.4(3) . 2_556
O1 Mg1 O3 166.6(3) . 2_556
O1 Mg1 O3 166.6(3) 2_556 .
O1 Mg1 O3 93.2(3) . .
O1 Mg1 O3 93.2(3) 2_556 2_556
O2 Mg1 O2 168.0(4) 2_556 .
O3 Mg1 O2 78.2(3) . 2_556
O3 Mg1 O2 93.8(3) 2_556 2_556
O3 Mg1 O2 93.8(3) . .
O3 Mg1 O2 78.2(3) 2_556 .
O3 Mg1 O3 97.4(4) 2_556 .
C1 O1 Mg1 127.2(6) . .
C2 O1 Mg1 114.6(5) . .
C2 O1 C1 110.6(7) . .
C3 O2 Mg1 129.1(5) . .
C3 O2 C4 111.0(7) . .
C4 O2 Mg1 114.6(5) . .
C5 O3 Mg1 129.4(6) . .
C5 O3 C6 113.6(8) . .
C6 O3 Mg1 113.3(6) . .
O1 C2 C2 107.0(6) . 2_556
O2 C4 C6 108.5(8) . 2_556
O3 C6 C4 108.4(9) . 2_556
O4 Mg2 O5 78.4(5) . .
O4 Mg2 O6 97.4(5) . .
O4 Mg2 O7 110.5(4) . .
O4 Mg2 O8 165.4(5) . .
O4 Mg2 O9 94.2(5) . .
O5 Mg2 O6 93.5(4) . .
O5 Mg2 O8 91.4(5) . .
O5 Mg2 O9 97.5(4) . .
O6 Mg2 O8 93.6(5) . .
O6 Mg2 O9 165.3(5) . .
O7 Mg2 O5 167.9(5) . .
O7 Mg2 O6 77.5(5) . .
O7 Mg2 O8 81.1(4) . .
O7 Mg2 O9 90.1(5) . .
O9 Mg2 O8 76.5(5) . .
C7 O4 Mg2 126.1(11) . .
C8 O4 Mg2 114.3(10) . .
C8 O4 C7 109.5(13) . .
C9 O5 Mg2 114.0(11) . .
C10 O5 Mg2 128.7(12) . .
C10 O5 C9 112.7(12) . .
C11 O6 Mg2 125.4(11) . .
C12 O6 Mg2 114.0(10) . .
C12 O6 C11 110.7(13) . .
C13 O7 Mg2 114.2(10) . .
C14 O7 Mg2 123.6(14) . .
C14 O7 C13 106.1(13) . .
C15 O8 Mg2 124.5(11) . .
C15 O8 C16 113.6(13) . .
C16 O8 Mg2 114.2(10) . .
C17 O9 Mg2 114.9(10) . .
C17 O9 C18 112.2(14) . .
C18 O9 Mg2 126.8(12) . .
O4 C8 C9 106.6(16) . .
O5 C9 C8 106.3(16) . .
O6 C12 C13 108.1(17) . .
O7 C13 C12 110.9(18) . .
O8 C16 C17 104.8(15) . .
O9 C17 C16 106.6(15) . .
O10 Mg3 O11 70.4(8) . .
O10 Mg3 O12 87.3(8) . .
O10 Mg3 O13 160.2(8) . .
O10 Mg3 C24 108.1(9) . .
O11 Mg3 O12 81.5(9) . .
O11 Mg3 O13 96.1(8) . .
O11 Mg3 C24 70.0(9) . .
O12 Mg3 O13 76.2(8) . .
O12 Mg3 C24 29.9(6) . .
O13 Mg3 C24 52.6(7) . .
O14 Mg3 O10 119.8(9) . .
O14 Mg3 O11 166.3(9) . .
O14 Mg3 O12 89.6(9) . .
O14 Mg3 O13 71.6(9) . .
O14 Mg3 O15 76.8(9) . .
O14 Mg3 C24 97.2(9) . .
O15 Mg3 O10 100.5(9) . .
O15 Mg3 O11 111.5(9) . .
O15 Mg3 O12 166.4(9) . .
O15 Mg3 O13 97.9(7) . .
O15 Mg3 C24 149.5(9) . .
C19 O10 Mg3 112.6(18) . .
C20 O10 Mg3 118.5(17) . .
C20 O10 C19 121(2) . .
C21 O11 Mg3 131.0(18) . .
C21 O11 C22 101(2) . .
C22 O11 Mg3 119.4(18) . .
C23 O12 Mg3 122.1(19) . .
C24 O12 Mg3 103.5(18) . .
C24 O12 C23 115(2) . .
C25 O13 Mg3 111.4(17) . .
C25 O13 C26 125(2) . .
C26 O13 Mg3 101.9(18) . .
C27 O14 Mg3 111.5(18) . .
C28 O14 Mg3 114.5(17) . .
C28 O14 C27 131(2) . .
C29 O15 Mg3 114.9(18) . .
C29 O15 C30 119(2) . .
C30 O15 Mg3 124.1(18) . .
O10 C20 C21 121(2) . .
O11 C21 C20 94(2) . .
O12 C24 Mg3 46.6(13) . .
O12 C24 C25 105(2) . .
C25 C24 Mg3 84.7(16) . .
O13 C25 C24 100(2) . .
O14 C28 C29 105(2) . .
O15 C29 C28 96(2) . .
O16 Mg4 O18 94.8(4) . .
O16 Mg4 O19 167.1(5) . .
O16 Mg4 O20 96.9(5) . .
O16 Mg4 O21 93.6(5) . .
O17 Mg4 O16 78.3(5) . .
O17 Mg4 O18 98.0(5) . .
O17 Mg4 O19 93.4(5) . .
O17 Mg4 O20 93.9(5) . .
O17 Mg4 O21 167.5(5) . .
O19 Mg4 O18 76.4(5) . .
O20 Mg4 O18 164.7(5) . .
O20 Mg4 O19 93.4(4) . .
O20 Mg4 O21 77.4(5) . .
O21 Mg4 O18 92.2(5) . .
O21 Mg4 O19 96.1(5) . .
C31 O16 Mg4 126.5(11) . .
C32 O16 Mg4 114.7(11) . .
C32 O16 C31 109.5(14) . .
C33 O17 Mg4 113.2(11) . .
C34 O17 Mg4 129.1(12) . .
C34 O17 C33 111.9(15) . .
C35 O18 Mg4 125.8(12) . .
C36 O18 Mg4 114.6(11) . .
C36 O18 C35 113.4(15) . .
C37 O19 Mg4 115.2(11) . .
C37 O19 C38 110.7(15) . .
C38 O19 Mg4 125.4(12) . .
C39 O20 Mg4 124.1(12) . .
C40 O20 Mg4 114.4(10) . .
C40 O20 C39 109.0(14) . .
C41 O21 Mg4 116.4(11) . .
C42 O21 Mg4 128.8(12) . .
C42 O21 C41 110.9(14) . .
O16 C32 C33 104.7(15) . .
O17 C33 C32 107.3(15) . .
O18 C36 C37 106.8(14) . .
O19 C37 C36 104.5(14) . .
O20 C40 C41 107.5(15) . .
O21 C41 C40 105.9(15) . .
O22 Mg5 O23 73.6(4) . .
O24 Mg5 O22 79.0(5) . .
O24 Mg5 O23 94.3(5) . .
O25 Mg5 O22 92.7(5) . .
O25 Mg5 O23 162.6(6) . .
O25 Mg5 O24 72.1(5) . .
O25 Mg5 O26 101.3(5) . .
O25 Mg5 O27 96.2(5) . .
O26 Mg5 O22 164.5(5) . .
O26 Mg5 O23 93.7(5) . .
O26 Mg5 O24 111.4(5) . .
O26 Mg5 O27 79.9(5) . .
O27 Mg5 O22 92.1(5) . .
O27 Mg5 O23 95.0(5) . .
O27 Mg5 O24 164.8(4) . .
C43 O22 Mg5 124.7(12) . .
C44 O22 Mg5 120.4(10) . .
C44 O22 C43 110.5(15) . .
C45 O23 Mg5 118.3(10) . .
C45 O23 C46 113.4(15) . .
C46 O23 Mg5 125.6(12) . .
C47 O24 Mg5 117.8(13) . .
C48 O24 Mg5 125.3(12) . .
C48 O24 C47 113.7(12) . .
C49 O25 Mg5 112.5(11) . .
C49 O25 C50 112.5(14) . .
C50 O25 Mg5 125.4(12) . .
C51 O26 Mg5 125.3(12) . .
C51 O26 C52 112.6(14) . .
C52 O26 Mg5 112.5(11) . .
C53 O27 Mg5 115.2(14) . .
C54 O27 Mg5 127.1(15) . .
C54 O27 C53 112.2(12) . .
O22 C44 C45 107.7(15) . .
O23 C45 C44 109.7(15) . .
O24 C48 C49 97.9(15) . .
O25 C49 C48 106.0(15) . .
O26 C52 C53 108.8(18) . .
O27 C53 C52 103.4(18) . .
O29 B1 O28 112.7(8) . .
O29 B1 O31 108.2(8) . .
O30 B1 O28 107.2(8) . .
O30 B1 O29 108.0(8) . .
O30 B1 O31 113.3(8) . .
O31 B1 O28 107.4(8) . .
C55 O28 B1 121.2(7) . .
C58 O29 B1 122.0(7) . .
C61 O30 B1 122.4(7) . .
C64 O31 B1 121.6(7) . .
O28 C55 C56 107.5(7) . .
O28 C55 C57 110.1(8) . .
C57 C55 C56 113.0(8) . .
F1 C56 C55 109.2(8) . .
F1 C56 F2 107.8(9) . .
F2 C56 C55 111.4(8) . .
F3 C56 C55 112.1(8) . .
F3 C56 F1 107.5(8) . .
F3 C56 F2 108.7(8) . .
F4 C57 C55 112.3(9) . .
F4 C57 F5 107.0(8) . .
F5 C57 C55 113.2(8) . .
F6 C57 C55 110.8(8) . .
F6 C57 F4 106.2(8) . .
F6 C57 F5 107.0(9) . .
O29 C58 C59 111.7(8) . .
O29 C58 C60 107.0(7) . .
C59 C58 C60 112.4(9) . .
F7 C59 C58 112.7(9) . .
F7 C59 F8 107.5(8) . .
F7 C59 F9 107.1(9) . .
F8 C59 C58 113.8(9) . .
F8 C59 F9 105.3(9) . .
F9 C59 C58 110.0(8) . .
F10 C60 C58 112.1(9) . .
F10 C60 F12 106.6(8) . .
F11 C60 C58 110.5(8) . .
F11 C60 F10 107.6(9) . .
F11 C60 F12 106.5(9) . .
F12 C60 C58 113.2(9) . .
O30 C61 C62 110.7(8) . .
O30 C61 C63 108.9(8) . .
C63 C61 C62 112.7(8) . .
F13 C62 C61 111.0(8) . .
F13 C62 F15 105.8(8) . .
F14 C62 C61 112.0(8) . .
F14 C62 F13 106.9(8) . .
F14 C62 F15 107.5(8) . .
F15 C62 C61 113.3(8) . .
F16 C63 C61 114.3(9) . .
F16 C63 F17 107.1(9) . .
F16 C63 F18 107.8(9) . .
F17 C63 C61 112.2(9) . .
F18 C63 C61 110.0(9) . .
F18 C63 F17 105.0(9) . .
O31 C64 C65 108.0(7) . .
O31 C64 C66 110.2(7) . .
C65 C64 C66 113.0(8) . .
F19 C65 C64 113.9(8) . .
F19 C65 F20 105.5(8) . .
F20 C65 C64 109.9(7) . .
F21 C65 C64 113.3(8) . .
F21 C65 F19 107.2(7) . .
F21 C65 F20 106.6(8) . .
F22 C66 C64 112.2(8) . .
F22 C66 F23 106.3(7) . .
F23 C66 C64 112.6(7) . .
F24 C66 C64 110.6(8) . .
F24 C66 F22 108.3(8) . .
F24 C66 F23 106.6(8) . .
C91A O40 B4 118.5(10) . .
B4 O40 C91B 122.9(9) . .
B4 O41 C94A 123.8(9) . .
C94B O41 B4 117.4(10) . .
C97 O42 B4 121.4(7) . .
C100 O43 B4 121.8(7) . .
O40 C91A C92A 115.9(16) . .
O40 C91A C93A 100.9(13) . .
C93A C91A C92A 113.1(16) . .
F73A C92A C91A 110.1(17) . .
F74A C92A F73A 109(2) . .
F74A C92A C91A 108.8(16) . .
F75A C92A F73A 108.4(16) . .
F75A C92A F74A 108.6(18) . .
F75A C92A C91A 112.2(19) . .
F76A C93A F77A 106.4(14) . .
F76A C93A F78A 107.4(19) . .
F76A C93A C91A 113.2(16) . .
F77A C93A C91A 112.3(16) . .
F78A C93A F77A 105.6(16) . .
F78A C93A C91A 111.4(16) . .
O41 C94A C95A 104.7(15) . .
C96A C94A O41 113.4(14) . .
C96A C94A C95A 118.2(19) . .
F79A C95A F80A 110.2(19) . .
F79A C95A C94A 111.4(17) . .
F80A C95A C94A 111.9(15) . .
F81A C95A F79A 106.3(16) . .
F81A C95A F80A 107.2(16) . .
F81A C95A C94A 109.6(17) . .
F82A C96A C94A 109.6(19) . .
F83A C96A F82A 105.3(15) . .
F83A C96A C94A 109.5(18) . .
F84A C96A F82A 108.8(18) . .
F84A C96A F83A 111.5(19) . .
F84A C96A C94A 111.9(17) . .
O42 C97 C98 108.7(7) . .
O42 C97 C99 108.1(7) . .
C98 C97 C99 112.3(8) . .
F85 C98 F86 105.0(8) . .
F85 C98 C97 110.3(8) . .
F86 C98 C97 113.9(8) . .
F87 C98 F85 106.8(8) . .
F87 C98 F86 106.3(8) . .
F87 C98 C97 114.0(8) . .
F88 C99 F90 107.1(8) . .
F88 C99 C97 110.3(8) . .
F89 C99 F88 107.1(8) . .
F89 C99 F90 107.0(8) . .
F89 C99 C97 113.1(8) . .
F90 C99 C97 111.9(8) . .
O43 C100 C101 107.4(7) . .
O43 C100 C102 108.0(8) . .
C102 C100 C101 113.0(8) . .
F91 C101 C100 109.2(7) . .
F92 C101 F91 106.4(8) . .
F92 C101 F93 108.4(8) . .
F92 C101 C100 114.0(8) . .
F93 C101 F91 106.2(8) . .
F93 C101 C100 112.2(8) . .
F94 C102 F96 105.4(7) . .
F94 C102 C100 114.2(8) . .
F95 C102 F94 107.7(8) . .
F95 C102 F96 106.6(8) . .
F95 C102 C100 111.0(8) . .
F96 C102 C100 111.4(8) . .
O40 B4 O43 107.2(8) . .
O41 B4 O40 113.2(8) . .
O41 B4 O42 107.8(8) . .
O41 B4 O43 108.0(8) . .
O42 B4 O40 108.0(8) . .
O42 B4 O43 112.8(7) . .
B2 O32 C67A 123.4(10) . .
C67B O32 B2 117.7(11) . .
C70 O33 B2 121.5(7) . .
C73 O34 B2 122.7(7) . .
C76 O35 B2 122.4(7) . .
O32 C67A C68A 112.5(15) . .
C69A C67A O32 102.8(16) . .
C69A C67A C68A 122(2) . .
F25A C68A C67A 106(2) . .
F26A C68A F25A 107.9(18) . .
F26A C68A C67A 109(2) . .
F27A C68A F25A 106.7(18) . .
F27A C68A F26A 115(2) . .
F27A C68A C67A 111.7(19) . .
F28A C69A F30A 102.5(14) . .
F28A C69A C67A 112.7(16) . .
F29A C69A F28A 112.6(18) . .
F29A C69A F30A 105.1(15) . .
F29A C69A C67A 115.0(17) . .
F30A C69A C67A 107.6(16) . .
O33 C70 C71 111.1(10) . .
O33 C70 C72 108.4(9) . .
C72 C70 C71 112.9(10) . .
F31 C71 F32 107.6(10) . .
F31 C71 C70 111.9(11) . .
F32 C71 C70 111.2(11) . .
F33 C71 F31 107.2(11) . .
F33 C71 F32 108.8(12) . .
F33 C71 C70 109.9(10) . .
F34 C72 F36 106.8(11) . .
F34 C72 C70 113.6(12) . .
F35 C72 F34 104.8(12) . .
F35 C72 F36 109.1(13) . .
F35 C72 C70 109.9(10) . .
F36 C72 C70 112.4(11) . .
O34 C73 C74 108.5(8) . .
O34 C73 C75 107.4(7) . .
C75 C73 C74 111.3(8) . .
F37 C74 C73 109.9(7) . .
F38 C74 F37 106.9(8) . .
F38 C74 C73 111.6(9) . .
F39 C74 F37 107.7(9) . .
F39 C74 F38 106.5(7) . .
F39 C74 C73 114.0(8) . .
F40 C75 F41 106.8(9) . .
F40 C75 F42 108.3(9) . .
F40 C75 C73 114.8(9) . .
F41 C75 C73 108.8(8) . .
F42 C75 F41 105.4(9) . .
F42 C75 C73 112.2(9) . .
O35 C76 C77 108.2(8) . .
O35 C76 C78 109.3(8) . .
C77 C76 C78 113.2(8) . .
F43 C77 F44 107.1(8) . .
F43 C77 C76 112.8(8) . .
F44 C77 C76 113.3(8) . .
F45 C77 F43 107.1(8) . .
F45 C77 F44 106.2(8) . .
F45 C77 C76 109.9(8) . .
F46 C78 F48 106.2(8) . .
F46 C78 C76 110.8(8) . .
F47 C78 F46 108.1(9) . .
F47 C78 F48 105.9(8) . .
F47 C78 C76 114.4(9) . .
F48 C78 C76 111.1(8) . .
O32 B2 O33 111.8(8) . .
O32 B2 O35 108.0(8) . .
O34 B2 O32 108.4(8) . .
O34 B2 O33 107.9(8) . .
O34 B2 O35 114.2(8) . .
O35 B2 O33 106.6(8) . .
C79A O36 B3 120.2(11) . .
C79B O36 B3 123.5(10) . .
C82 O37 B3 123.3(7) . .
C85 O38 B3 121.4(7) . .
C88 O39 B3 123.4(7) . .
O36 C79A C80A 116.3(18) . .
O36 C79A C81A 102.3(16) . .
C81A C79A C80A 113.2(19) . .
F49A C80A F50A 108.9(17) . .
F49A C80A F51A 109(2) . .
F49A C80A C79A 112(2) . .
F50A C80A C79A 110.4(19) . .
F51A C80A F50A 107(2) . .
F51A C80A C79A 108.7(17) . .
F52A C81A C79A 111.1(17) . .
F53A C81A F52A 107.8(16) . .
F53A C81A F54A 105.2(15) . .
F53A C81A C79A 113.2(17) . .
F54A C81A F52A 104.9(18) . .
F54A C81A C79A 114.1(17) . .
O37 C82 C83 110.0(8) . .
O37 C82 C84 109.1(8) . .
C84 C82 C83 113.1(8) . .
F55 C83 F56 107.8(9) . .
F55 C83 F57 107.2(9) . .
F55 C83 C82 110.7(8) . .
F56 C83 F57 106.6(8) . .
F56 C83 C82 112.6(9) . .
F57 C83 C82 111.8(9) . .
F58 C84 F60 105.1(8) . .
F58 C84 C82 113.5(9) . .
F59 C84 F58 108.0(8) . .
F59 C84 F60 105.2(9) . .
F59 C84 C82 114.1(8) . .
F60 C84 C82 110.2(8) . .
O38 C85 C86A 103.2(10) . .
O38 C85 C87B 103.9(11) . .
C87A C85 O38 115.2(12) . .
C87A C85 C86A 115.1(16) . .
C86B C85 O38 111.2(10) . .
C86B C85 C87B 116.8(15) . .
F61A C86A F62A 108(2) . .
F61A C86A F63A 121(3) . .
F61A C86A C85 113(2) . .
F62A C86A C85 105.7(18) . .
F63A C86A F62A 104.6(18) . .
F63A C86A C85 103.0(18) . .
F64A C87A F65A 105.8(17) . .
F66A C87A F64A 103.2(17) . .
F66A C87A F65A 108(2) . .
F66A C87A C85 118.4(18) . .
C85 C87A F64A 115.2(18) . .
C85 C87A F65A 105.7(16) . .
O39 C88 C89 110.1(9) . .
O39 C88 C90 108.7(8) . .
C90 C88 C89 112.0(8) . .
F67 C89 C88 113.1(9) . .
F68 C89 F67 107.2(9) . .
F68 C89 F69 107.4(9) . .
F68 C89 C88 113.6(10) . .
F69 C89 F67 104.7(9) . .
F69 C89 C88 110.3(9) . .
F70 C90 F71 107.5(8) . .
F70 C90 F72 105.3(8) . .
F70 C90 C88 114.5(9) . .
F71 C90 F72 105.7(9) . .
F71 C90 C88 113.5(9) . .
F72 C90 C88 109.6(8) . .
O36 B3 O37 107.0(8) . .
O36 B3 O38 113.6(8) . .
O36 B3 O39 108.3(8) . .
O38 B3 O37 107.5(8) . .
O39 B3 O37 112.2(8) . .
O39 B3 O38 108.3(8) . .
O44 B5 O47 108.4(7) . .
O45 B5 O44 113.1(7) . .
O45 B5 O46 107.8(8) . .
O45 B5 O47 107.2(7) . .
O46 B5 O44 107.6(7) . .
O46 B5 O47 112.8(7) . .
C103 O44 B5 121.0(7) . .
C106 O45 B5 123.5(7) . .
C109 O46 B5 119.9(12) . .
C09B O46 B5 123.7(10) . .
C112 O47 B5 120.9(7) . .
O44 C103 C104 109.0(7) . .
O44 C103 C105 109.0(7) . .
C104 C103 C105 113.2(8) . .
F97 C104 C103 113.0(8) . .
F98 C104 C103 109.9(8) . .
F98 C104 F97 105.4(8) . .
F99 C104 C103 113.3(8) . .
F99 C104 F97 107.3(8) . .
F99 C104 F98 107.5(8) . .
F100 C105 C103 113.0(7) . .
F100 C105 F101 106.5(7) . .
F101 C105 C103 111.6(8) . .
F102 C105 C103 110.9(8) . .
F102 C105 F100 107.5(8) . .
F102 C105 F101 107.0(8) . .
O45 C106 C107 107.8(7) . .
O45 C106 C108 110.2(8) . .
C107 C106 C108 113.6(8) . .
F103 C107 C106 110.6(9) . .
F103 C107 F104 106.7(9) . .
F104 C107 C106 112.9(8) . .
F105 C107 C106 112.5(9) . .
F105 C107 F103 106.6(8) . .
F105 C107 F104 107.1(9) . .
F106 C108 C106 113.5(8) . .
F106 C108 F107 107.5(8) . .
F106 C108 F108 106.2(8) . .
F107 C108 C106 112.4(8) . .
F107 C108 F108 106.4(7) . .
F108 C108 C106 110.3(7) . .
O46 C109 C110 99.4(18) . .
O46 C109 C111 115(2) . .
C110 C109 C111 115(2) . .
F109 C110 C109 112.2(18) . .
F109 C110 F110 107(2) . .
F109 C110 F111 103.1(15) . .
F110 C110 C109 115.0(18) . .
F111 C110 C109 114.5(19) . .
F111 C110 F110 104.2(16) . .
F112 C111 C109 107(2) . .
F112 C111 F113 115(3) . .
F112 C111 F114 110(3) . .
F113 C111 C109 109(2) . .
F113 C111 F114 111(2) . .
F114 C111 C109 104(2) . .
O47 C112 C113 109.5(7) . .
O47 C112 C114 108.0(7) . .
C114 C112 C113 114.7(8) . .
F115 C113 C112 112.5(8) . .
F115 C113 F117 106.7(8) . .
F116 C113 C112 111.8(8) . .
F116 C113 F115 108.2(9) . .
F116 C113 F117 106.5(9) . .
F117 C113 C112 110.9(8) . .
F118 C114 C112 112.0(8) . .
F118 C114 F119 107.3(8) . .
F119 C114 C112 112.6(8) . .
F120 C114 C112 110.1(8) . .
F120 C114 F118 107.9(8) . .
F120 C114 F119 106.7(8) . .
C93B C91B O40 112.3(15) . .
C92B C91B O40 102.6(15) . .
C92B C91B C93B 115(2) . .
F76B C93B C91B 107.0(18) . .
F77B C93B C91B 110(2) . .
F77B C93B F76B 108.6(18) . .
F78B C93B C91B 110.0(18) . .
F78B C93B F76B 110.5(19) . .
F78B C93B F77B 110.2(18) . .
F73B C92B C91B 109.2(17) . .
F73B C92B F74B 104.2(14) . .
F75B C92B C91B 117.5(16) . .
F75B C92B F73B 108.4(15) . .
F75B C92B F74B 107.5(18) . .
F74B C92B C91B 109.3(16) . .
F83B C96B F82B 108.2(14) . .
F83B C96B C94B 112.8(15) . .
F83B C96B F84B 107.7(19) . .
F82B C96B C94B 112.3(16) . .
F82B C96B F84B 104.2(15) . .
F84B C96B C94B 111.1(16) . .
O41 C94B C96B 101.3(14) . .
O41 C94B C95B 116.1(18) . .
C96B C94B C95B 112.5(17) . .
F79B C95B C94B 109.0(18) . .
F79B C95B F81B 108(2) . .
F79B C95B F80B 113(2) . .
F81B C95B C94B 108.0(19) . .
F80B C95B C94B 111(2) . .
F80B C95B F81B 108.2(19) . .
O36 C79B C80B 104.9(17) . .
O36 C79B C81B 111.9(15) . .
C80B C79B C81B 118(2) . .
F50B C80B F49B 103.0(16) . .
F50B C80B C79B 112(2) . .
F49B C80B C79B 113.6(18) . .
F51B C80B F50B 105.0(17) . .
F51B C80B F49B 109(2) . .
F51B C80B C79B 113.2(19) . .
F54B C81B F53B 106.4(17) . .
F54B C81B C79B 108.2(18) . .
F53B C81B C79B 109(2) . .
F52B C81B F54B 113(2) . .
F52B C81B F53B 108.4(17) . .
F52B C81B C79B 111.9(18) . .
F66B C87B C85 108(2) . .
F64B C87B C85 104.9(19) . .
F64B C87B F66B 110.9(19) . .
F65B C87B C85 114.4(17) . .
F65B C87B F66B 107(2) . .
F65B C87B F64B 112(3) . .
C85 C86B F63B 113.0(16) . .
C85 C86B F61B 107.5(14) . .
F62B C86B C85 114.2(15) . .
F62B C86B F63B 106.6(14) . .
F62B C86B F61B 113.2(18) . .
F63B C86B F61B 101.7(15) . .
O32 C67B C69B 112.1(18) . .
O32 C67B C68B 102.4(15) . .
C68B C67B C69B 115.3(18) . .
F30B C69B C67B 104(2) . .
F28B C69B F30B 107(2) . .
F28B C69B C67B 108(2) . .
F29B C69B F30B 113(3) . .
F29B C69B F28B 115(3) . .
F29B C69B C67B 109(2) . .
F25B C68B F27B 108.0(18) . .
F25B C68B C67B 113.3(17) . .
F26B C68B F25B 104.4(16) . .
F26B C68B F27B 106(2) . .
F26B C68B C67B 113.6(18) . .
F27B C68B C67B 110.9(18) . .
F13B C11B C09B 112.2(16) . .
F14B C11B F13B 103.8(15) . .
F14B C11B C09B 110.2(17) . .
F12B C11B F13B 110(2) . .
F12B C11B F14B 107.4(16) . .
F12B C11B C09B 112.3(17) . .
F09B C10B F11B 106.4(16) . .
F09B C10B C09B 110.0(19) . .
F10B C10B F09B 112(2) . .
F10B C10B F11B 107.1(19) . .
F10B C10B C09B 110.4(16) . .
F11B C10B C09B 110(2) . .
O46 C09B C11B 104.0(15) . .
O46 C09B C10B 112.6(16) . .
C11B C09B C10B 117.2(19) . .

loop_
_geom_bond_atom_site_label_1
_geom_bond_atom_site_label_2
_geom_bond_distance
_geom_bond_site_symmetry_2
Mg1 O1 2.062(6) .
Mg1 O1 2.062(6) 2_556
Mg1 O2 2.069(6) 2_556
Mg1 O2 2.069(6) .
Mg1 O3 2.069(7) .
Mg1 O3 2.068(7) 2_556
O1 C1 1.464(11) .
O1 C2 1.432(11) .
O2 C3 1.437(11) .
O2 C4 1.447(11) .
O3 C5 1.445(12) .
O3 C6 1.450(12) .
C2 C2 1.51(2) 2_556
C4 C6 1.476(15) 2_556
C6 C4 1.475(15) 2_556
Mg2 O4 2.045(12) .
Mg2 O5 2.065(10) .
Mg2 O6 2.069(12) .
Mg2 O7 2.063(10) .
Mg2 O8 2.099(13) .
Mg2 O9 2.091(12) .
O4 C7 1.455(16) .
O4 C8 1.44(2) .
O5 C9 1.47(2) .
O5 C10 1.429(17) .
O6 C11 1.442(16) .
O6 C12 1.42(2) .
O7 C13 1.52(3) .
O7 C14 1.447(17) .
O8 C15 1.465(15) .
O8 C16 1.47(2) .
O9 C17 1.44(2) .
O9 C18 1.445(16) .
C8 C9 1.518(17) .
C12 C13 1.526(17) .
C16 C17 1.513(16) .
Mg3 O10 2.02(2) .
Mg3 O11 2.07(2) .
Mg3 O12 2.08(2) .
Mg3 O13 2.21(2) .
Mg3 O14 2.00(2) .
Mg3 O15 2.00(2) .
Mg3 C24 2.78(3) .
O10 C19 1.533(18) .
O10 C20 1.444(18) .
O11 C21 1.474(19) .
O11 C22 1.480(18) .
O12 C23 1.448(18) .
O12 C24 1.426(18) .
O13 C25 1.433(18) .
O13 C26 1.479(18) .
O14 C27 1.520(18) .
O14 C28 1.483(18) .
O15 C29 1.444(18) .
O15 C30 1.501(19) .
C20 C21 1.507(19) .
C24 C25 1.522(19) .
C28 C29 1.571(19) .
Mg4 O16 2.042(13) .
Mg4 O17 2.036(13) .
Mg4 O18 2.097(13) .
Mg4 O19 2.090(13) .
Mg4 O20 2.050(13) .
Mg4 O21 2.072(13) .
O16 C31 1.460(16) .
O16 C32 1.436(16) .
O17 C33 1.448(16) .
O17 C34 1.411(17) .
O18 C35 1.440(16) .
O18 C36 1.426(16) .
O19 C37 1.437(16) .
O19 C38 1.446(16) .
O20 C39 1.464(16) .
O20 C40 1.445(16) .
O21 C41 1.450(16) .
O21 C42 1.436(16) .
C32 C33 1.502(17) .
C36 C37 1.535(17) .
C40 C41 1.517(17) .
Mg5 O22 2.126(13) .
Mg5 O23 2.139(12) .
Mg5 O24 2.064(10) .
Mg5 O25 1.992(12) .
Mg5 O26 2.004(12) .
Mg5 O27 2.056(10) .
O22 C43 1.444(16) .
O22 C44 1.416(16) .
O23 C45 1.439(16) .
O23 C46 1.451(16) .
O24 C47 1.431(16) .
O24 C48 1.430(17) .
O25 C49 1.444(16) .
O25 C50 1.451(16) .
O26 C51 1.435(16) .
O26 C52 1.440(16) .
O27 C53 1.448(17) .
O27 C54 1.425(17) .
C44 C45 1.516(17) .
C48 C49 1.574(18) .
C52 C53 1.56(2) .
B1 O28 1.477(12) .
B1 O29 1.463(13) .
B1 O30 1.460(13) .
B1 O31 1.474(12) .
O28 C55 1.393(10) .
O29 C58 1.388(11) .
O30 C61 1.388(11) .
O31 C64 1.396(10) .
C55 C56 1.539(14) .
C55 C57 1.510(13) .
C56 F1 1.325(11) .
C56 F2 1.326(11) .
C56 F3 1.320(12) .
C57 F4 1.334(11) .
C57 F5 1.335(12) .
C57 F6 1.314(12) .
C58 C59 1.508(14) .
C58 C60 1.527(14) .
C59 F7 1.319(12) .
C59 F8 1.330(12) .
C59 F9 1.348(13) .
C60 F10 1.337(11) .
C60 F11 1.330(12) .
C60 F12 1.339(12) .
C61 C62 1.515(13) .
C61 C63 1.501(14) .
C62 F13 1.345(11) .
C62 F14 1.343(11) .
C62 F15 1.350(11) .
C63 F16 1.315(12) .
C63 F17 1.347(12) .
C63 F18 1.339(12) .
C64 C65 1.500(13) .
C64 C66 1.513(13) .
C65 F19 1.343(10) .
C65 F20 1.354(11) .
C65 F21 1.335(11) .
C66 F22 1.336(11) .
C66 F23 1.350(10) .
C66 F24 1.328(11) .
F73A C92A 1.34(2) .
F74A C92A 1.32(3) .
F75A C92A 1.31(2) .
F76A C93A 1.33(2) .
F77A C93A 1.36(2) .
F78A C93A 1.35(3) .
F79A C95A 1.32(3) .
F80A C95A 1.33(2) .
F81A C95A 1.32(2) .
F82A C96A 1.38(2) .
F83A C96A 1.33(2) .
F84A C96A 1.23(3) .
F85 C98 1.341(11) .
F86 C98 1.352(11) .
F87 C98 1.320(11) .
F88 C99 1.325(11) .
F89 C99 1.325(11) .
F90 C99 1.328(11) .
F91 C101 1.344(11) .
F92 C101 1.314(11) .
F93 C101 1.317(11) .
F94 C102 1.344(11) .
F95 C102 1.319(11) .
F96 C102 1.344(11) .
O40 C91A 1.322(18) .
O40 B4 1.469(13) .
O40 C91B 1.54(2) .
O41 C94A 1.52(2) .
O41 B4 1.459(13) .
O41 C94B 1.301(19) .
O42 C97 1.396(10) .
O42 B4 1.461(12) .
O43 C100 1.395(11) .
O43 B4 1.477(11) .
C91A C92A 1.54(3) .
C91A C93A 1.52(3) .
C94A C95A 1.54(3) .
C94A C96A 1.50(3) .
C97 C98 1.494(13) .
C97 C99 1.543(12) .
C100 C101 1.530(13) .
C100 C102 1.508(13) .
F25A C68A 1.36(2) .
F26A C68A 1.32(2) .
F27A C68A 1.24(4) .
F28A C69A 1.35(2) .
F29A C69A 1.30(3) .
F30A C69A 1.40(2) .
F31 C71 1.329(14) .
F32 C71 1.334(15) .
F33 C71 1.322(15) .
F34 C72 1.328(16) .
F35 C72 1.302(15) .
F36 C72 1.330(15) .
F37 C74 1.337(11) .
F38 C74 1.337(11) .
F39 C74 1.318(11) .
F40 C75 1.327(13) .
F41 C75 1.359(12) .
F42 C75 1.339(12) .
F43 C77 1.340(12) .
F44 C77 1.341(11) .
F45 C77 1.336(11) .
F46 C78 1.327(12) .
F47 C78 1.315(12) .
F48 C78 1.361(12) .
O32 C67A 1.52(2) .
O32 B2 1.458(12) .
O32 C67B 1.31(2) .
O33 C70 1.365(12) .
O33 B2 1.486(13) .
O34 C73 1.393(10) .
O34 B2 1.451(12) .
O35 C76 1.387(11) .
O35 B2 1.471(12) .
C67A C68A 1.52(3) .
C67A C69A 1.51(3) .
C70 C71 1.548(15) .
C70 C72 1.510(17) .
C73 C74 1.529(13) .
C73 C75 1.518(14) .
C76 C77 1.496(13) .
C76 C78 1.506(13) .
F49A C80A 1.28(2) .
F50A C80A 1.36(2) .
F51A C80A 1.30(3) .
F52A C81A 1.38(3) .
F53A C81A 1.35(2) .
F54A C81A 1.36(2) .
F55 C83 1.322(12) .
F56 C83 1.323(11) .
F57 C83 1.328(12) .
F58 C84 1.333(11) .
F59 C84 1.324(12) .
F60 C84 1.368(12) .
F61A C86A 1.08(4) .
F62A C86A 1.36(3) .
F63A C86A 1.36(3) .
F64A C87A 1.38(2) .
F65A C87A 1.39(3) .
F66A C87A 1.31(2) .
F67 C89 1.347(13) .
F68 C89 1.335(13) .
F69 C89 1.340(12) .
F70 C90 1.331(12) .
F71 C90 1.338(12) .
F72 C90 1.368(12) .
O36 C79A 1.33(2) .
O36 B3 1.455(12) .
O36 C79B 1.45(2) .
O37 C82 1.390(11) .
O37 B3 1.480(12) .
O38 C85 1.401(11) .
O38 B3 1.468(13) .
O39 C88 1.377(11) .
O39 B3 1.461(12) .
C79A C80A 1.54(3) .
C79A C81A 1.50(3) .
C82 C83 1.511(14) .
C82 C84 1.501(14) .
C85 C86A 1.77(3) .
C85 C87A 1.38(2) .
C85 C87B 1.69(3) .
C85 C86B 1.36(2) .
C88 C89 1.508(14) .
C88 C90 1.497(14) .
B5 O44 1.468(12) .
B5 O45 1.462(12) .
B5 O46 1.467(12) .
B5 O47 1.476(12) .
O44 C103 1.396(10) .
O45 C106 1.382(11) .
O46 C109 1.38(3) .
O46 C09B 1.43(2) .
O47 C112 1.388(10) .
C103 C104 1.505(13) .
C103 C105 1.528(13) .
C104 F97 1.346(11) .
C104 F98 1.347(12) .
C104 F99 1.325(11) .
C105 F100 1.335(10) .
C105 F101 1.337(10) .
C105 F102 1.331(11) .
C106 C107 1.508(13) .
C106 C108 1.516(12) .
C107 F103 1.340(12) .
C107 F104 1.342(12) .
C107 F105 1.316(12) .
C108 F106 1.319(11) .
C108 F107 1.332(11) .
C108 F108 1.339(11) .
C109 C110 1.53(3) .
C109 C111 1.59(4) .
C110 F109 1.36(2) .
C110 F110 1.38(3) .
C110 F111 1.37(2) .
C111 F112 1.25(4) .
C111 F113 1.27(3) .
C111 F114 1.35(3) .
C112 C113 1.519(13) .
C112 C114 1.513(14) .
C113 F115 1.332(11) .
C113 F116 1.314(13) .
C113 F117 1.349(11) .
C114 F118 1.329(11) .
C114 F119 1.342(11) .
C114 F120 1.329(11) .
C91B C93B 1.53(3) .
C91B C92B 1.51(3) .
F76B C93B 1.34(2) .
F77B C93B 1.32(2) .
C93B F78B 1.27(3) .
F73B C92B 1.36(2) .
F75B C92B 1.27(2) .
C92B F74B 1.37(3) .
F83B C96B 1.33(2) .
F82B C96B 1.36(2) .
C96B C94B 1.55(3) .
C96B F84B 1.39(3) .
C94B C95B 1.57(3) .
F79B C95B 1.28(3) .
F81B C95B 1.37(3) .
F80B C95B 1.30(3) .
F54B C81B 1.33(2) .
F50B C80B 1.35(2) .
F49B C80B 1.38(2) .
F53B C81B 1.36(2) .
F52B C81B 1.26(3) .
F51B C80B 1.34(3) .
C79B C80B 1.48(3) .
C79B C81B 1.56(3) .
F66B C87B 1.34(3) .
F64B C87B 1.33(3) .
F65B C87B 1.26(4) .
F62B C86B 1.30(2) .
F63B C86B 1.39(2) .
F61B C86B 1.50(3) .
F25B C68B 1.38(2) .
F30B C69B 1.40(3) .
F26B C68B 1.32(2) .
F28B C69B 1.33(3) .
F29B C69B 1.17(4) .
F27B C68B 1.38(3) .
C67B C69B 1.62(3) .
C67B C68B 1.54(3) .
F13B C11B 1.35(2) .
F09B C10B 1.31(2) .
F14B C11B 1.34(2) .
F10B C10B 1.27(3) .
F11B C10B 1.36(2) .
C11B F12B 1.29(3) .
C11B C09B 1.52(3) .
C10B C09B 1.53(3) .
